data_7029248
loop_
_publ_author_name
'Zhao, Liang'
'Liu, Yang'
'He, Cheng'
'Wang, Jian'
'Duan, Chunying'

_publ_section_title
;
 Coordination-driven nanosized lanthanide 'Molecular Lanterns' as
 luminescent chemosensors for the selective sensing of magnesium ions.
;
_journal_issue 1
_journal_name_full 'Dalton transactions (Cambridge, England : 2003)'
_journal_page_first 335
_journal_page_last 343
_journal_paper_doi 10.1039/c3dt51900g
_journal_volume 43
_journal_year 2014
_chemical_formula_sum 'C177 H209 Ce2 N24 O38'
_chemical_formula_weight 3560.92
_chemical_name_systematic
; 
 ? 
;
_space_group_IT_number 2
_symmetry_cell_setting triclinic
_symmetry_space_group_name_Hall '-P 1'
_symmetry_space_group_name_H-M 'P -1'
_atom_sites_solution_hydrogens geom
_atom_sites_solution_primary direct
_atom_sites_solution_secondary difmap
_audit_creation_method SHELXL-97
_cell_angle_alpha 94.839(3)
_cell_angle_beta 90.172(4)
_cell_angle_gamma 93.138(3)
_cell_formula_units_Z 2
_cell_length_a 14.6649(8)
_cell_length_b 18.3430(9)
_cell_length_c 33.4669(15)
_cell_measurement_reflns_used 6734
_cell_measurement_temperature 200(2)
_cell_measurement_theta_max 27.47
_cell_measurement_theta_min 2.26
_cell_volume 8956.7(8)
_computing_cell_refinement 'Bruker SMART'
_computing_data_collection 'Bruker SMART'
_computing_data_reduction 'Bruker SAINT'
_computing_molecular_graphics 'Bruker SHELXTL'
_computing_publication_material 'Bruker SHELXTL'
_computing_structure_refinement 'SHELXL-97 (Sheldrick, 1997)'
_computing_structure_solution 'SHELXS-97 (Sheldrick, 1990)'
_diffrn_ambient_temperature 200(2)
_diffrn_measured_fraction_theta_full 0.994
_diffrn_measured_fraction_theta_max 0.994
_diffrn_measurement_device_type 'CCD area detector'
_diffrn_measurement_method 'phi and omega scans'
_diffrn_radiation_monochromator graphite
_diffrn_radiation_source 'fine-focus sealed tube'
_diffrn_radiation_type MoK\a
_diffrn_radiation_wavelength 0.71073
_diffrn_reflns_av_R_equivalents 0.0775
_diffrn_reflns_av_unetI/netI 0.1177
_diffrn_reflns_limit_h_max 17
_diffrn_reflns_limit_h_min -17
_diffrn_reflns_limit_k_max 21
_diffrn_reflns_limit_k_min -21
_diffrn_reflns_limit_l_max 39
_diffrn_reflns_limit_l_min -39
_diffrn_reflns_number 66763
_diffrn_reflns_theta_full 25.00
_diffrn_reflns_theta_max 25.00
_diffrn_reflns_theta_min 2.06
_exptl_absorpt_coefficient_mu 0.582
_exptl_crystal_colour black
_exptl_crystal_density_diffrn 1.320
_exptl_crystal_density_method 'not measured'
_exptl_crystal_description block
_exptl_crystal_F_000 3718
_exptl_crystal_size_max 0.35
_exptl_crystal_size_mid 0.31
_exptl_crystal_size_min 0.29
_refine_diff_density_max 2.064
_refine_diff_density_min -1.743
_refine_diff_density_rms 0.113
_refine_ls_extinction_method none
_refine_ls_goodness_of_fit_ref 0.967
_refine_ls_hydrogen_treatment mixed
_refine_ls_matrix_type full
_refine_ls_number_parameters 2281
_refine_ls_number_reflns 31380
_refine_ls_number_restraints 358
_refine_ls_restrained_S_all 0.968
_refine_ls_R_factor_all 0.1090
_refine_ls_R_factor_gt 0.0711
_refine_ls_shift/su_max 0.003
_refine_ls_shift/su_mean 0.000
_refine_ls_structure_factor_coef Fsqd
_refine_ls_weighting_details 'calc w=1/[\s^2^(Fo^2^)+(0.1077P)^2^+0.0000P] where P=(Fo^2^+2Fc^2^)/3'
_refine_ls_weighting_scheme calc
_refine_ls_wR_factor_gt 0.1779
_refine_ls_wR_factor_ref 0.1939
_reflns_number_gt 20244
_reflns_number_total 31380
_reflns_threshold_expression >2sigma(I)
_cod_data_source_file c3dt51900g.txt
_cod_data_source_block 1
_cod_depositor_comments
;
The following automatic conversions were performed:

'_symmetry_cell_setting' value 'Triclinic' changed to 'triclinic'
according to
/usr/data/users/saulius/automatic-downloads/current/RSC/lib/dictionaries/cif_core.dic
dictionary named 'cif_core.dic' version 2.4.2 from 2011-04-26.

Automatic conversion script
Id: cif_fix_values 2281 2013-09-26 08:29:07Z andrius 
;
_cod_original_sg_symbol_H-M 'P-1   '
_cod_database_code 7029248

loop_
_symmetry_equiv_pos_as_xyz
'x, y, z'
'-x, -y, -z'

loop_
_atom_site_label
_atom_site_type_symbol
_atom_site_fract_x
_atom_site_fract_y
_atom_site_fract_z
_atom_site_U_iso_or_equiv
_atom_site_adp_type
_atom_site_occupancy
_atom_site_symmetry_multiplicity
_atom_site_calc_flag
_atom_site_refinement_flags
_atom_site_disorder_assembly
_atom_site_disorder_group
Ce1 Ce -0.263752(9) 0.765644(7) 0.670150(3) 0.02502(3) Uani 1 1 d . . .
Ce2 Ce -0.148520(9) 0.705562(7) 1.344988(3) 0.02774(4) Uani 1 1 d . . .
O305 O -0.24192(11) 0.64842(9) 1.28995(4) 0.0349(5) Uani 1 1 d . . .
C101 C -0.10628(15) 0.81437(12) 0.60627(6) 0.0297(6) Uani 1 1 d . . .
C104 C 0.00137(15) 0.91167(13) 0.56198(6) 0.0298(6) Uani 1 1 d . . .
O101 O -0.15621(10) 0.76670(8) 0.62511(4) 0.0268(4) Uani 1 1 d . . .
C246 C -0.15900(16) 0.52053(13) 1.46706(6) 0.0346(7) Uani 1 1 d . . .
H24A H -0.1789 0.5183 1.4933 0.042 Uiso 1 1 calc R . .
O102 O -0.26988(10) 0.83406(9) 0.73547(4) 0.0325(5) Uani 1 1 d . . .
O105 O -0.18089(10) 0.79948(8) 1.30065(4) 0.0299(4) Uani 1 1 d . . .
N304 N -0.32270(13) 0.72624(10) 1.34522(5) 0.0297(5) Uani 1 1 d . . .
C301 C -0.36637(15) 0.90248(12) 0.63089(6) 0.0278(6) Uani 1 1 d . . .
O203 O -0.07083(11) 0.58776(9) 0.87886(4) 0.0385(5) Uani 1 1 d . . .
C314 C -0.36228(16) 0.65440(13) 0.79349(6) 0.0329(7) Uani 1 1 d . . .
H31A H -0.3257 0.6282 0.7754 0.039 Uiso 1 1 calc R . .
C310 C -0.45896(15) 0.88795(12) 0.63974(6) 0.0265(6) Uani 1 1 d . . .
N302 N -0.46166(13) 0.77168(10) 0.72309(5) 0.0313(6) Uani 1 1 d . . .
H30A H -0.5104 0.7859 0.7349 0.038 Uiso 1 1 calc R . .
O302 O -0.35071(10) 0.69289(8) 0.71592(4) 0.0314(5) Uani 1 1 d . . .
O106 O -0.02300(11) 0.69506(8) 1.38007(4) 0.0323(5) Uani 1 1 d . . .
O206 O -0.20700(11) 0.62143(8) 1.38259(4) 0.0329(5) Uani 1 1 d . . .
O306 O -0.18661(10) 0.77986(8) 1.39620(4) 0.0303(4) Uani 1 1 d . . .
O205 O -0.05795(11) 0.68915(8) 1.28223(4) 0.0355(5) Uani 1 1 d . . .
O301 O -0.30031(10) 0.86887(8) 0.64666(4) 0.0274(4) Uani 1 1 d . . .
O201 O -0.34272(10) 0.70570(8) 0.62067(4) 0.0295(4) Uani 1 1 d . . .
O202 O -0.15705(10) 0.71955(8) 0.71575(4) 0.0308(4) Uani 1 1 d . . .
N102 N -0.12471(14) 0.87914(11) 0.73170(5) 0.0337(6) Uani 1 1 d . . .
H10A H -0.0756 0.8988 0.7431 0.040 Uiso 1 1 calc R . .
N201 N -0.22754(12) 0.62653(10) 0.66102(5) 0.0291(5) Uani 1 1 d . . .
C341 C -0.50643(17) 0.78127(15) 1.43794(7) 0.0414(8) Uani 1 1 d . . .
H34A H -0.5284 0.7635 1.4127 0.050 Uiso 1 1 calc R . .
C139 C 0.05647(14) 0.80764(12) 1.40233(6) 0.0252(6) Uani 1 1 d . . .
C304 C -0.50099(16) 0.98132(13) 0.59451(7) 0.0333(7) Uani 1 1 d . . .
C311 C -0.48464(16) 0.84395(12) 0.67207(6) 0.0301(7) Uani 1 1 d . . .
H31B H -0.5434 0.8472 0.6822 0.036 Uiso 1 1 calc R . .
N202 N -0.18521(13) 0.60264(11) 0.69456(5) 0.0339(6) Uani 1 1 d . . .
H20A H -0.1793 0.5568 0.6970 0.041 Uiso 1 1 calc R . .
C102 C -0.09726(15) 0.80227(13) 0.56389(6) 0.0287(6) Uani 1 1 d . . .
H10B H -0.1275 0.7615 0.5504 0.034 Uiso 1 1 calc R . .
C140 C 0.11557(14) 0.84768(13) 1.43217(6) 0.0284(6) Uani 1 1 d . . .
C201 C -0.34205(15) 0.65161(13) 0.59238(6) 0.0302(7) Uani 1 1 d . . .
C138 C 0.03314(15) 0.84137(12) 1.36654(6) 0.0264(6) Uani 1 1 d . . .
H13A H 0.0670 0.8834 1.3606 0.032 Uiso 1 1 calc R . .
N103 N -0.04088(13) 0.85339(10) 1.30751(5) 0.0282(5) Uani 1 1 d . . .
H10C H 0.0008 0.8844 1.3004 0.034 Uiso 1 1 calc R . .
N301 N -0.43101(13) 0.80011(10) 0.68801(5) 0.0295(5) Uani 1 1 d . . .
C239 C -0.10116(16) 0.52701(12) 1.38756(6) 0.0298(6) Uani 1 1 d . . .
N104 N -0.03229(13) 0.81642(10) 1.34233(5) 0.0284(5) Uani 1 1 d . . .
C337 C -0.31543(17) 0.67243(14) 1.28037(7) 0.0371(7) Uani 1 1 d . . .
C109 C -0.00354(14) 0.92494(12) 0.60409(6) 0.0261(6) Uani 1 1 d . . .
N203 N -0.06943(14) 0.56714(11) 1.28312(5) 0.0380(6) Uani 1 1 d . . .
H20B H -0.0624 0.5239 1.2719 0.046 Uiso 1 1 calc R . .
C240 C -0.06123(16) 0.47698(13) 1.41217(7) 0.0325(7) Uani 1 1 d . . .
N204 N -0.08959(14) 0.57955(11) 1.32384(5) 0.0331(6) Uani 1 1 d . . .
C103 C -0.04619(15) 0.84821(13) 0.54287(6) 0.0318(7) Uani 1 1 d . . .
H10D H -0.0417 0.8385 0.5152 0.038 Uiso 1 1 calc R . .
C209 C -0.31232(15) 0.52569(13) 0.56631(6) 0.0308(7) Uani 1 1 d . . .
C108 C -0.19970(18) 0.86459(13) 0.75245(6) 0.0358(7) Uani 1 1 d . . .
C248 C -0.16712(15) 0.57328(12) 1.40359(6) 0.0280(6) Uani 1 1 d . . .
N101 N -0.13030(13) 0.86067(10) 0.69025(5) 0.0287(5) Uani 1 1 d . . .
C347 C -0.22375(17) 0.80928(13) 1.46341(6) 0.0321(7) Uani 1 1 d . . .
H34B H -0.1619 0.8134 1.4700 0.039 Uiso 1 1 calc R . .
C309 C -0.52800(16) 0.92666(12) 0.62045(6) 0.0296(7) Uani 1 1 d . . .
C105 C 0.05309(16) 0.96033(13) 0.53928(7) 0.0348(7) Uani 1 1 d . . .
H10E H 0.0557 0.9513 0.5116 0.042 Uiso 1 1 calc R . .
C147 C 0.05931(17) 0.70029(13) 1.44049(7) 0.0368(7) Uani 1 1 d . . .
H14A H 0.0394 0.6521 1.4437 0.044 Uiso 1 1 calc R . .
C345 C -0.38256(16) 0.81717(12) 1.48388(6) 0.0309(7) Uani 1 1 d . . .
C216 C -0.08724(16) 0.60647(14) 0.84098(6) 0.0346(7) Uani 1 1 d . . .
C313 C -0.42193(15) 0.70389(12) 0.77946(6) 0.0291(6) Uani 1 1 d . . .
C111 C -0.06605(15) 0.88945(12) 0.66945(6) 0.0268(6) Uani 1 1 d . . .
H11A H -0.0216 0.9207 0.6827 0.032 Uiso 1 1 calc R . .
C339 C -0.34434(16) 0.77696(12) 1.41370(6) 0.0276(6) Uani 1 1 d . . .
C302 C -0.34300(16) 0.95795(13) 0.60532(6) 0.0338(7) Uani 1 1 d . . .
H30B H -0.2816 0.9689 0.6004 0.041 Uiso 1 1 calc R . .
C148 C 0.02876(16) 0.73430(13) 1.40671(6) 0.0307(7) Uani 1 1 d . . .
C237 C -0.06187(17) 0.62644(14) 1.26303(6) 0.0362(7) Uani 1 1 d . . .
C340 C -0.41218(16) 0.78975(13) 1.44427(6) 0.0312(7) Uani 1 1 d . . .
C247 C -0.19569(17) 0.56904(13) 1.44421(6) 0.0320(7) Uani 1 1 d . . .
H24B H -0.2395 0.5997 1.4549 0.038 Uiso 1 1 calc R . .
N303 N -0.36460(14) 0.71065(12) 1.30803(5) 0.0399(6) Uani 1 1 d . . .
H30C H -0.4182 0.7244 1.3030 0.048 Uiso 1 1 calc R . .
C348 C -0.25164(16) 0.78760(12) 1.42357(7) 0.0306(7) Uani 1 1 d . . .
C346 C -0.28657(17) 0.82407(13) 1.49219(7) 0.0360(7) Uani 1 1 d . . .
H34C H -0.2667 0.8392 1.5181 0.043 Uiso 1 1 calc R . .
C134 C -0.12555(16) 0.86064(12) 1.24527(6) 0.0297(6) Uani 1 1 d . . .
C110 C -0.06005(14) 0.87534(12) 0.62655(6) 0.0243(6) Uani 1 1 d . . .
C141 C 0.14275(15) 0.92263(14) 1.43170(6) 0.0326(7) Uani 1 1 d . . .
H14B H 0.1200 0.9493 1.4118 0.039 Uiso 1 1 calc R . .
C213 C -0.12572(15) 0.63357(13) 0.76209(7) 0.0337(7) Uani 1 1 d . . .
C312 C -0.62355(16) 0.91143(14) 0.62507(7) 0.0358(7) Uani 1 1 d . . .
H30D H -0.6440 0.8750 0.6411 0.043 Uiso 1 1 calc R . .
C204 C -0.36440(16) 0.53515(14) 0.53157(7) 0.0353(7) Uani 1 1 d . . .
C112 C 0.04772(16) 0.98806(13) 0.62183(7) 0.0364(7) Uani 1 1 d . . .
H10F H 0.0471 0.9981 0.6495 0.044 Uiso 1 1 calc R . .
C210 C -0.30037(15) 0.58632(12) 0.59717(6) 0.0268(6) Uani 1 1 d . . .
C234 C -0.05901(17) 0.61905(13) 1.21907(6) 0.0325(7) Uani 1 1 d . . .
C211 C -0.25110(15) 0.57618(13) 0.63339(6) 0.0293(6) Uani 1 1 d . . .
H21A H -0.2349 0.5289 0.6371 0.035 Uiso 1 1 calc R . .
C241 C 0.01022(18) 0.43195(13) 1.39909(7) 0.0383(7) Uani 1 1 d . . .
H24C H 0.0335 0.4353 1.3735 0.046 Uiso 1 1 calc R . .
C315 C -0.35721(16) 0.64415(13) 0.83340(7) 0.0348(7) Uani 1 1 d . . .
H31C H -0.3170 0.6112 0.8421 0.042 Uiso 1 1 calc R . .
C146 C 0.11684(17) 0.73646(14) 1.46811(7) 0.0379(7) Uani 1 1 d . . .
H14C H 0.1372 0.7120 1.4894 0.046 Uiso 1 1 calc R . .
C308 C -0.41177(15) 0.72153(13) 0.73730(6) 0.0299(6) Uani 1 1 d . . .
C215 C -0.08027(17) 0.67811(14) 0.82974(7) 0.0368(7) Uani 1 1 d . . .
H21B H -0.0632 0.7171 0.8483 0.044 Uiso 1 1 calc R . .
C208 C -0.15443(15) 0.65354(13) 0.72259(6) 0.0282(6) Uani 1 1 d . . .
C142 C 0.20202(16) 0.95709(15) 1.46000(6) 0.0371(7) Uani 1 1 d . . .
H14D H 0.2192 1.0064 1.4588 0.044 Uiso 1 1 calc R . .
C113 C -0.19590(17) 0.88334(14) 0.79630(6) 0.0393(8) Uani 1 1 d . . .
C107 C 0.09724(16) 1.03375(13) 0.59923(7) 0.0389(7) Uani 1 1 d . . .
H10G H 0.1301 1.0743 0.6116 0.047 Uiso 1 1 calc R . .
C143 C 0.23690(16) 0.91892(16) 1.49059(7) 0.0440(8) Uani 1 1 d . . .
H14E H 0.2790 0.9420 1.5090 0.053 Uiso 1 1 calc R . .
C244 C -0.05287(17) 0.42373(13) 1.47624(7) 0.0373(7) Uani 1 1 d . . .
H24D H -0.0731 0.4211 1.5024 0.045 Uiso 1 1 calc R . .
C214 C -0.09946(16) 0.68958(14) 0.79037(6) 0.0353(7) Uani 1 1 d . . .
H21C H -0.0944 0.7372 0.7827 0.042 Uiso 1 1 calc R . .
C238 C -0.07749(17) 0.52533(13) 1.34518(6) 0.0337(7) Uani 1 1 d . . .
H23A H -0.0527 0.4835 1.3330 0.040 Uiso 1 1 calc R . .
C217 C -0.11198(18) 0.54902(14) 0.81252(7) 0.0414(8) Uani 1 1 d . . .
H21D H -0.1154 0.5011 0.8197 0.050 Uiso 1 1 calc R . .
C305 C -0.56722(17) 1.01988(14) 0.57638(7) 0.0379(7) Uani 1 1 d . . .
H30E H -0.5489 1.0565 0.5600 0.045 Uiso 1 1 calc R . .
C243 C 0.01310(18) 0.37953(14) 1.46219(7) 0.0409(8) Uani 1 1 d . . .
H24E H 0.0367 0.3464 1.4785 0.049 Uiso 1 1 calc R . .
C106 C 0.09921(16) 1.02041(14) 0.55774(7) 0.0383(7) Uani 1 1 d . . .
H10H H 0.1322 1.0527 0.5425 0.046 Uiso 1 1 calc R . .
C334 C -0.34713(16) 0.66679(14) 1.23810(6) 0.0362(7) Uani 1 1 d . . .
C212 C -0.27520(18) 0.45722(14) 0.56917(7) 0.0392(8) Uani 1 1 d . . .
H20C H -0.2377 0.4504 0.5908 0.047 Uiso 1 1 calc R . .
C344 C -0.44799(18) 0.83408(14) 1.51346(7) 0.0391(8) Uani 1 1 d . . .
H34D H -0.4281 0.8515 1.5391 0.047 Uiso 1 1 calc R . .
C332 C -0.32054(17) 0.61999(14) 1.16984(7) 0.0384(8) Uani 1 1 d . . .
H33A H -0.2902 0.5889 1.1517 0.046 Uiso 1 1 calc R . .
C245 C -0.09119(16) 0.47301(13) 1.45244(6) 0.0310(7) Uani 1 1 d . . .
C137 C -0.11752(16) 0.83754(12) 1.28614(6) 0.0273(6) Uani 1 1 d . . .
C203 C -0.39993(17) 0.60349(14) 0.52703(7) 0.0385(7) Uani 1 1 d . . .
H20D H -0.4304 0.6105 0.5033 0.046 Uiso 1 1 calc R . .
C242 C 0.04571(17) 0.38395(14) 1.42296(7) 0.0390(7) Uani 1 1 d . . .
H24F H 0.0915 0.3541 1.4133 0.047 Uiso 1 1 calc R . .
C338 C -0.37395(16) 0.75378(14) 1.37346(7) 0.0358(7) Uani 1 1 d . . .
H33B H -0.4349 0.7590 1.3672 0.043 Uiso 1 1 calc R . .
C144 C 0.20813(16) 0.84682(15) 1.49317(7) 0.0385(7) Uani 1 1 d . . .
H14F H 0.2301 0.8217 1.5139 0.046 Uiso 1 1 calc R . .
C218 C -0.13115(17) 0.56279(14) 0.77404(7) 0.0386(7) Uani 1 1 d . . .
H21E H -0.1482 0.5239 0.7554 0.046 Uiso 1 1 calc R . .
C343 C -0.53863(18) 0.82582(14) 1.50588(7) 0.0418(8) Uani 1 1 d . . .
H34E H -0.5803 0.8383 1.5258 0.050 Uiso 1 1 calc R . .
C333 C -0.30340(17) 0.61987(14) 1.21062(7) 0.0379(7) Uani 1 1 d . . .
H33C H -0.2622 0.5880 1.2196 0.045 Uiso 1 1 calc R . .
C235 C -0.06891(18) 0.55165(13) 1.19638(7) 0.0390(8) Uani 1 1 d . . .
H23B H -0.0711 0.5085 1.2091 0.047 Uiso 1 1 calc R . .
C318 C -0.47709(17) 0.74127(14) 0.80705(7) 0.0383(7) Uani 1 1 d . . .
H31D H -0.5174 0.7741 0.7983 0.046 Uiso 1 1 calc R . .
C145 C 0.14682(15) 0.81079(14) 1.46541(7) 0.0328(7) Uani 1 1 d . . .
C202 C -0.39129(16) 0.66005(14) 0.55624(7) 0.0365(7) Uani 1 1 d . . .
H20E H -0.4174 0.7041 0.5527 0.044 Uiso 1 1 calc R . .
C306 C -0.65741(18) 1.00498(14) 0.58213(7) 0.0414(8) Uani 1 1 d . . .
H30F H -0.7006 1.0315 0.5701 0.050 Uiso 1 1 calc R . .
C233 C -0.05737(19) 0.68250(14) 1.19864(7) 0.0422(8) Uani 1 1 d . . .
H23C H -0.0508 0.7281 1.2130 0.051 Uiso 1 1 calc R . .
O204 O -0.08414(13) 0.61422(9) 1.09547(4) 0.0453(5) Uani 1 1 d . . .
O303 O -0.39865(11) 0.67063(9) 0.90004(4) 0.0401(5) Uani 1 1 d . . .
O304 O -0.40301(12) 0.67289(10) 1.11703(5) 0.0474(6) Uani 1 1 d . . .
O103 O -0.19446(13) 0.92423(11) 0.91948(4) 0.0583(6) Uani 1 1 d . . .
O104 O -0.15347(12) 0.89952(10) 1.12577(5) 0.0520(6) Uani 1 1 d . . .
C115 C -0.25136(18) 0.85919(14) 0.86135(7) 0.0427(8) Uani 1 1 d . . .
H11B H -0.2887 0.8312 0.8773 0.051 Uiso 1 1 calc R . .
C232 C -0.06523(19) 0.67848(14) 1.15793(7) 0.0423(8) Uani 1 1 d . . .
H23D H -0.0645 0.7213 1.1449 0.051 Uiso 1 1 calc R . .
C317 C -0.47249(17) 0.73008(14) 0.84744(7) 0.0409(8) Uani 1 1 d . . .
H31E H -0.5108 0.7548 0.8654 0.049 Uiso 1 1 calc R . .
C231 C -0.07428(17) 0.61106(13) 1.13567(6) 0.0349(7) Uani 1 1 d . . .
C303 C -0.40600(17) 0.99537(14) 0.58790(7) 0.0371(7) Uani 1 1 d . . .
H30G H -0.3873 1.0312 0.5712 0.045 Uiso 1 1 calc R . .
O01 O 0.30023(19) 0.73813(15) 0.55904(7) 0.0982(10) Uani 1 1 d . . .
C206 C -0.34506(19) 0.40851(16) 0.50718(8) 0.0523(9) Uani 1 1 d . . .
H20F H -0.3571 0.3692 0.4881 0.063 Uiso 1 1 calc R . .
C331 C -0.38196(17) 0.66576(14) 1.15632(7) 0.0385(8) Uani 1 1 d . . .
C236 C -0.07544(19) 0.54869(14) 1.15502(7) 0.0414(8) Uani 1 1 d . . .
H23E H -0.0807 0.5034 1.1402 0.050 Uiso 1 1 calc R . .
C316 C -0.41191(16) 0.68264(14) 0.86166(6) 0.0339(7) Uani 1 1 d . . .
C114 C -0.25412(17) 0.84561(14) 0.82053(7) 0.0379(7) Uani 1 1 d . . .
H11C H -0.2961 0.8102 0.8089 0.045 Uiso 1 1 calc R . .
C120 C -0.11973(17) 0.95849(15) 0.98228(7) 0.0419(8) Uani 1 1 d . . .
C324 C -0.46387(18) 0.62415(15) 1.02786(7) 0.0412(8) Uani 1 1 d . . .
C205 C -0.37905(18) 0.47562(15) 0.50213(7) 0.0434(8) Uani 1 1 d . . .
H20G H -0.4121 0.4819 0.4790 0.052 Uiso 1 1 calc R . .
O11 O 0.27678(15) 0.80476(14) 0.69444(7) 0.0809(8) Uani 1 1 d . . .
C307 C -0.68499(17) 0.94969(14) 0.60620(7) 0.0412(8) Uani 1 1 d . . .
H30H H -0.7470 0.9387 0.6094 0.049 Uiso 1 1 calc R . .
C133 C -0.19938(17) 0.83332(15) 1.22245(7) 0.0416(8) Uani 1 1 d . . .
H13B H -0.2450 0.8051 1.2341 0.050 Uiso 1 1 calc R . .
C121 C -0.07335(18) 0.90089(16) 0.99457(8) 0.0478(8) Uani 1 1 d . . .
C119 C -0.1203(2) 0.97162(18) 0.93794(7) 0.0619(10) Uani 1 1 d . . .
H11D H -0.1303 1.0226 0.9345 0.074 Uiso 1 1 calc R . .
H11E H -0.0624 0.9596 0.9258 0.074 Uiso 1 1 calc R . .
C226 C 0.0977(2) 0.66517(17) 0.96048(8) 0.0574(10) Uani 1 1 d . . .
H22A H 0.1037 0.6524 0.9322 0.086 Uiso 1 1 calc R . .
H22B H 0.1487 0.6485 0.9745 0.086 Uiso 1 1 calc R . .
H22C H 0.0962 0.7174 0.9654 0.086 Uiso 1 1 calc R . .
C322 C -0.32074(18) 0.70014(14) 1.02804(7) 0.0413(8) Uani 1 1 d . . .
C125 C -0.16456(18) 1.00483(14) 1.00902(7) 0.0412(8) Uani 1 1 d . . .
C323 C -0.38234(17) 0.65196(14) 1.04666(6) 0.0378(7) Uani 1 1 d . . .
C222 C 0.00644(18) 0.60731(13) 1.01445(7) 0.0407(8) Uani 1 1 d . . .
C336 C -0.42878(19) 0.71206(16) 1.18328(7) 0.0486(9) Uani 1 1 d . . .
H33D H -0.4716 0.7423 1.1740 0.058 Uiso 1 1 calc R . .
C219 C -0.0694(2) 0.64740(15) 0.91039(7) 0.0444(8) Uani 1 1 d . . .
H21F H -0.1232 0.6754 0.9081 0.053 Uiso 1 1 calc R . .
H21G H -0.0159 0.6800 0.9076 0.053 Uiso 1 1 calc R . .
C330 C -0.35746(19) 0.62763(15) 1.08693(7) 0.0434(8) Uani 1 1 d . . .
H33E H -0.3768 0.5765 1.0884 0.052 Uiso 1 1 calc R . .
H33F H -0.2919 0.6330 1.0910 0.052 Uiso 1 1 calc R . .
C325 C -0.48414(18) 0.64333(15) 0.98934(7) 0.0420(8) Uani 1 1 d . . .
C124 C -0.15595(18) 0.99782(15) 1.05005(7) 0.0415(8) Uani 1 1 d . . .
C223 C -0.07160(18) 0.56969(14) 1.02772(7) 0.0382(7) Uani 1 1 d . . .
C131 C -0.14081(18) 0.89022(15) 1.16565(7) 0.0440(8) Uani 1 1 d . . .
N11 N 0.13400(16) 0.75890(14) 0.67499(8) 0.0631(8) Uani 1 1 d . . .
C116 C -0.19387(19) 0.91374(17) 0.87867(7) 0.0516(9) Uani 1 1 d . . .
C132 C -0.20783(17) 0.84668(14) 1.18219(7) 0.0412(7) Uani 1 1 d . . .
H13C H -0.2575 0.8267 1.1669 0.049 Uiso 1 1 calc R . .
C329 C -0.57136(19) 0.61177(19) 0.96833(8) 0.0626(10) Uani 1 1 d . . .
H32A H -0.5628 0.6091 0.9398 0.094 Uiso 1 1 calc R . .
H32B H -0.6205 0.6427 0.9755 0.094 Uiso 1 1 calc R . .
H32C H -0.5859 0.5635 0.9764 0.094 Uiso 1 1 calc R . .
C221 C 0.01075(18) 0.62962(14) 0.97511(6) 0.0379(7) Uani 1 1 d . . .
C135 C -0.06062(19) 0.90651(16) 1.22861(7) 0.0571(9) Uani 1 1 d . . .
H13D H -0.0118 0.9274 1.2442 0.069 Uiso 1 1 calc R . .
C224 C -0.14831(18) 0.55363(14) 1.00200(7) 0.0412(8) Uani 1 1 d . . .
C320 C -0.42333(18) 0.69069(15) 0.97057(7) 0.0411(8) Uani 1 1 d . . .
C220 C -0.06772(18) 0.61682(14) 0.95065(6) 0.0385(7) Uani 1 1 d . . .
C207 C -0.29368(19) 0.40014(15) 0.54031(8) 0.0486(9) Uani 1 1 d . . .
H20H H -0.2705 0.3548 0.5435 0.058 Uiso 1 1 calc R . .
C122 C -0.06505(17) 0.89237(15) 1.03649(8) 0.0492(8) Uani 1 1 d . . .
N01 N 0.35710(19) 0.66827(14) 0.60749(8) 0.0710(9) Uani 1 1 d . . .
C227 C 0.0858(2) 0.62676(17) 1.04339(7) 0.0555(9) Uani 1 1 d . . .
H22D H 0.0725 0.6070 1.0685 0.083 Uiso 1 1 calc R . .
H22E H 0.0950 0.6791 1.0476 0.083 Uiso 1 1 calc R . .
H22F H 0.1402 0.6064 1.0324 0.083 Uiso 1 1 calc R . .
C342 C -0.56859(19) 0.79844(16) 1.46802(8) 0.0479(9) Uani 1 1 d . . .
H34F H -0.6309 0.7915 1.4627 0.058 Uiso 1 1 calc R . .
N21 N -0.45538(18) 0.53495(17) 0.35016(8) 0.0803(10) Uani 1 1 d . . .
C230 C -0.0741(2) 0.54728(14) 1.06993(7) 0.0427(8) Uani 1 1 d . . .
H23F H -0.1253 0.5126 1.0733 0.051 Uiso 1 1 calc R . .
H23G H -0.0182 0.5248 1.0764 0.051 Uiso 1 1 calc R . .
C225 C -0.14683(18) 0.57810(14) 0.96385(7) 0.0407(8) Uani 1 1 d . . .
C319 C -0.44740(19) 0.71564(16) 0.93038(7) 0.0468(8) Uani 1 1 d . . .
H31F H -0.5128 0.7093 0.9257 0.056 Uiso 1 1 calc R . .
H31G H -0.4290 0.7670 0.9293 0.056 Uiso 1 1 calc R . .
O21 O -0.37923(18) 0.49056(17) 0.29411(8) 0.1051(11) Uani 1 1 d . . .
C335 C -0.41125(18) 0.71273(16) 1.22393(7) 0.0455(8) Uani 1 1 d . . .
H33G H -0.4421 0.7438 1.2420 0.055 Uiso 1 1 calc R . .
C321 C -0.34115(19) 0.71778(14) 0.98942(7) 0.0428(8) Uani 1 1 d . . .
C13 C 0.1985(2) 0.7783(2) 0.70159(10) 0.0745(12) Uani 1 1 d . . .
H13H H 0.1849 0.7719 0.7282 0.089 Uiso 1 1 calc R . .
C327 C -0.2340(2) 0.73070(16) 1.04904(8) 0.0568(10) Uani 1 1 d . . .
H32D H -0.2440 0.7364 1.0774 0.085 Uiso 1 1 calc R . .
H32E H -0.2166 0.7775 1.0397 0.085 Uiso 1 1 calc R . .
H32F H -0.1862 0.6977 1.0434 0.085 Uiso 1 1 calc R . .
C23 C -0.3806(3) 0.5234(2) 0.32818(10) 0.0879(14) Uani 1 1 d . . .
H23H H -0.3249 0.5414 0.3394 0.105 Uiso 1 1 calc R . .
C118 C -0.1430(2) 0.94148(18) 0.81343(7) 0.0735(10) Uani 1 1 d . . .
H11F H -0.1069 0.9694 0.7970 0.088 Uiso 1 1 calc R . .
C229 C -0.22840(19) 0.56190(16) 0.93645(8) 0.0512(9) Uani 1 1 d . . .
H22G H -0.2823 0.5781 0.9500 0.077 Uiso 1 1 calc R . .
H22H H -0.2354 0.5101 0.9293 0.077 Uiso 1 1 calc R . .
H22I H -0.2195 0.5872 0.9127 0.077 Uiso 1 1 calc R . .
C228 C -0.2337(2) 0.51105(17) 1.01486(8) 0.0566(10) Uani 1 1 d . . .
H22J H -0.2864 0.5380 1.0102 0.085 Uiso 1 1 calc R . .
H22K H -0.2292 0.5040 1.0429 0.085 Uiso 1 1 calc R . .
H22L H -0.2393 0.4643 0.9996 0.085 Uiso 1 1 calc R . .
C123 C -0.10375(17) 0.94418(15) 1.06347(7) 0.0401(7) Uani 1 1 d . . .
C328 C -0.5324(2) 0.57578(18) 1.04883(8) 0.0631(10) Uani 1 1 d . . .
H32G H -0.5171 0.5775 1.0768 0.095 Uiso 1 1 calc R . .
H32H H -0.5311 0.5262 1.0371 0.095 Uiso 1 1 calc R . .
H32I H -0.5925 0.5930 1.0458 0.095 Uiso 1 1 calc R . .
C136 C -0.0682(2) 0.92141(18) 1.18876(8) 0.0739(10) Uani 1 1 d . . .
H13E H -0.0246 0.9523 1.1776 0.089 Uiso 1 1 calc R . .
C03 C 0.3603(3) 0.72514(19) 0.58412(10) 0.0763(12) Uani 1 1 d . . .
H03A H 0.4114 0.7575 0.5868 0.092 Uiso 1 1 calc R . .
C117 C -0.1414(2) 0.95997(19) 0.85416(8) 0.0687(10) Uani 1 1 d . . .
H11G H -0.1075 1.0011 0.8653 0.082 Uiso 1 1 calc R . .
C126 C -0.0312(2) 0.8464(2) 0.96504(11) 0.0888(14) Uani 1 1 d . . .
H12A H -0.0603 0.8469 0.9393 0.133 Uiso 1 1 calc R . .
H12B H -0.0392 0.7983 0.9742 0.133 Uiso 1 1 calc R . .
H12C H 0.0328 0.8592 0.9627 0.133 Uiso 1 1 calc R . .
C130 C -0.08399(19) 0.94510(17) 1.10743(7) 0.0623(9) Uani 1 1 d . . .
H13F H -0.0242 0.9267 1.1115 0.075 Uiso 1 1 calc R . .
H13G H -0.0839 0.9949 1.1197 0.075 Uiso 1 1 calc R . .
C128 C -0.2063(2) 1.05067(19) 1.07936(9) 0.0745(12) Uani 1 1 d . . .
H12D H -0.2654 1.0583 1.0686 0.112 Uiso 1 1 calc R . .
H12E H -0.1716 1.0967 1.0831 0.112 Uiso 1 1 calc R . .
H12F H -0.2133 1.0300 1.1047 0.112 Uiso 1 1 calc R . .
C129 C -0.2235(3) 1.06404(18) 0.99518(9) 0.0765(12) Uani 1 1 d . . .
H12G H -0.2243 1.0615 0.9664 0.115 Uiso 1 1 calc R . .
H12H H -0.1987 1.1114 1.0057 0.115 Uiso 1 1 calc R . .
H12I H -0.2847 1.0565 1.0048 0.115 Uiso 1 1 calc R . .
C326 C -0.2726(2) 0.76482(17) 0.96777(8) 0.0641(10) Uani 1 1 d . . .
H32J H -0.2818 0.7555 0.9393 0.096 Uiso 1 1 calc R . .
H32K H -0.2118 0.7532 0.9747 0.096 Uiso 1 1 calc R . .
H32L H -0.2809 0.8156 0.9756 0.096 Uiso 1 1 calc R . .
C127 C -0.0133(2) 0.82966(19) 1.04976(12) 0.0913(14) Uani 1 1 d . . .
H12J H -0.0268 0.8231 1.0773 0.137 Uiso 1 1 calc R . .
H12K H 0.0511 0.8404 1.0470 0.137 Uiso 1 1 calc R . .
H12L H -0.0312 0.7856 1.0334 0.137 Uiso 1 1 calc R . .
C22 C -0.4531(3) 0.5725(2) 0.38927(13) 0.1156(18) Uani 1 1 d . . .
H22M H -0.3911 0.5877 0.3965 0.173 Uiso 1 1 calc R . .
H22N H -0.4777 0.5403 0.4082 0.173 Uiso 1 1 calc R . .
H22O H -0.4889 0.6148 0.3894 0.173 Uiso 1 1 calc R . .
C02 C 0.2817(3) 0.6165(2) 0.60627(12) 0.1012(15) Uani 1 1 d . . .
H02A H 0.2386 0.6280 0.5864 0.152 Uiso 1 1 calc R . .
H02B H 0.2530 0.6182 0.6320 0.152 Uiso 1 1 calc R . .
H02C H 0.3024 0.5683 0.5995 0.152 Uiso 1 1 calc R . .
C21 C -0.5435(2) 0.5067(3) 0.33371(12) 0.137(2) Uani 1 1 d . . .
H21H H -0.5352 0.4827 0.3075 0.205 Uiso 1 1 calc R . .
H21I H -0.5828 0.5464 0.3319 0.205 Uiso 1 1 calc R . .
H21J H -0.5706 0.4722 0.3509 0.205 Uiso 1 1 calc R . .
C01 C 0.4278(3) 0.6582(2) 0.63559(12) 0.1011(16) Uani 1 1 d . . .
H01A H 0.4753 0.6960 0.6341 0.152 Uiso 1 1 calc R . .
H01B H 0.4525 0.6112 0.6294 0.152 Uiso 1 1 calc R . .
H01C H 0.4032 0.6606 0.6622 0.152 Uiso 1 1 calc R . .
C12 C 0.1454(3) 0.7726(3) 0.63359(11) 0.1171(18) Uani 1 1 d . . .
H12M H 0.2055 0.7945 0.6298 0.176 Uiso 1 1 calc R . .
H12N H 0.1006 0.8054 0.6262 0.176 Uiso 1 1 calc R . .
H12O H 0.1379 0.7273 0.6171 0.176 Uiso 1 1 calc R . .
C11 C 0.0474(2) 0.72661(18) 0.68651(12) 0.0826(13) Uani 1 1 d . . .
H11H H 0.0482 0.7206 0.7147 0.124 Uiso 1 1 calc R . .
H11I H 0.0364 0.6797 0.6718 0.124 Uiso 1 1 calc R . .
H11J H -0.0003 0.7580 0.6807 0.124 Uiso 1 1 calc R . .
N401 N -0.3386(3) 0.2219(2) -0.34428(11) 0.0977(14) Uani 0.85 1 d PU . .
O401 O -0.4448(2) 0.2924(2) -0.31720(10) 0.1033(13) Uani 0.85 1 d PU . .
C403 C -0.4204(3) 0.2366(2) -0.31324(13) 0.1006(14) Uani 0.85 1 d PU . .
H40A H -0.4433 0.2044 -0.2952 0.121 Uiso 0.85 1 calc PR . .
C402 C -0.2985(4) 0.2773(3) -0.37045(15) 0.129(2) Uani 0.85 1 d PU . .
H40B H -0.2511 0.2560 -0.3865 0.194 Uiso 0.85 1 calc PR . .
H40C H -0.2734 0.3190 -0.3540 0.194 Uiso 0.85 1 calc PR . .
H40D H -0.3452 0.2923 -0.3876 0.194 Uiso 0.85 1 calc PR . .
C401 C -0.3007(4) 0.1546(3) -0.3506(2) 0.144(2) Uani 0.85 1 d PU . .
H40E H -0.2537 0.1573 -0.3705 0.216 Uiso 0.85 1 calc PR . .
H40F H -0.3472 0.1181 -0.3598 0.216 Uiso 0.85 1 calc PR . .
H40G H -0.2748 0.1417 -0.3260 0.216 Uiso 0.85 1 calc PR . .
N31 N -0.4425(2) 0.86765(19) 0.05782(11) 0.0842(13) Uani 0.85 1 d P . .
O31 O -0.5791(3) 0.8074(2) 0.03468(11) 0.1305(16) Uani 0.85 1 d P . .
C32 C -0.3804(3) 0.8690(3) 0.09074(16) 0.124(2) Uani 0.85 1 d P . .
H32M H -0.4028 0.8352 0.1093 0.186 Uiso 0.85 1 calc PR . .
H32N H -0.3749 0.9176 0.1040 0.186 Uiso 0.85 1 calc PR . .
H32O H -0.3217 0.8552 0.0811 0.186 Uiso 0.85 1 calc PR . .
C33 C -0.5151(3) 0.8168(3) 0.05965(15) 0.1129(19) Uani 0.85 1 d P . .
H33H H -0.5165 0.7874 0.0810 0.136 Uiso 0.85 1 calc PR . .
C31 C -0.4349(5) 0.9074(3) 0.02423(16) 0.164(3) Uani 0.85 1 d P . .
H31H H -0.4863 0.8945 0.0067 0.247 Uiso 0.85 1 calc PR . .
H31I H -0.3796 0.8961 0.0103 0.247 Uiso 0.85 1 calc PR . .
H31J H -0.4335 0.9588 0.0325 0.247 Uiso 0.85 1 calc PR . .
N41 N -0.1791(2) 0.34779(17) -0.28466(10) 0.0924(12) Uani 1 1 d . . .
O41 O -0.1624(2) 0.45175(13) -0.31620(8) 0.1072(10) Uani 1 1 d . . .
C42 C -0.1540(3) 0.2721(2) -0.28072(16) 0.140(2) Uani 1 1 d . . .
H42A H -0.1086 0.2592 -0.3002 0.210 Uiso 1 1 calc R . .
H42B H -0.2071 0.2394 -0.2851 0.210 Uiso 1 1 calc R . .
H42C H -0.1301 0.2684 -0.2543 0.210 Uiso 1 1 calc R . .
C43 C -0.1426(3) 0.3893(2) -0.31283(12) 0.0893(15) Uani 1 1 d . . .
H43A H -0.1003 0.3688 -0.3305 0.107 Uiso 1 1 calc R . .
C41 C -0.2487(3) 0.3783(3) -0.25714(16) 0.158(2) Uani 1 1 d . . .
H41A H -0.2591 0.4275 -0.2631 0.236 Uiso 1 1 calc R . .
H41B H -0.2274 0.3786 -0.2300 0.236 Uiso 1 1 calc R . .
H41C H -0.3046 0.3486 -0.2605 0.236 Uiso 1 1 calc R . .
N51 N 0.25279(18) 0.95898(15) 0.26447(7) 0.0694(9) Uani 1 1 d . . .
O51 O 0.11867(13) 0.94153(11) 0.29632(5) 0.0571(6) Uani 1 1 d . . .
C51 C 0.2272(3) 0.9063(3) 0.23007(11) 0.1245(19) Uani 1 1 d . . .
H51A H 0.1657 0.8872 0.2333 0.187 Uiso 1 1 calc R . .
H51B H 0.2678 0.8669 0.2287 0.187 Uiso 1 1 calc R . .
H51C H 0.2314 0.9306 0.2058 0.187 Uiso 1 1 calc R . .
C52 C 0.3449(2) 0.9963(2) 0.26539(12) 0.0965(15) Uani 1 1 d . . .
H52A H 0.3517 1.0293 0.2892 0.145 Uiso 1 1 calc R . .
H52B H 0.3525 1.0235 0.2422 0.145 Uiso 1 1 calc R . .
H52C H 0.3903 0.9605 0.2653 0.145 Uiso 1 1 calc R . .
C53 C 0.19721(19) 0.97050(16) 0.29405(8) 0.0509(9) Uani 1 1 d . . .
H53A H 0.2176 1.0031 0.3154 0.061 Uiso 1 1 calc R . .
N61 N -0.46289(18) 0.47767(16) -0.18484(8) 0.0725(9) Uani 1 1 d . . .
O61 O -0.54928(19) 0.52764(15) -0.13495(7) 0.1042(10) Uani 1 1 d . . .
C61 C -0.3956(3) 0.4497(3) -0.15970(12) 0.1163(18) Uani 1 1 d . . .
H61A H -0.4104 0.4612 -0.1321 0.174 Uiso 1 1 calc R . .
H61B H -0.3365 0.4717 -0.1651 0.174 Uiso 1 1 calc R . .
H61C H -0.3948 0.3975 -0.1652 0.174 Uiso 1 1 calc R . .
C62 C -0.4546(3) 0.4671(3) -0.22824(10) 0.1137(17) Uani 1 1 d . . .
H62A H -0.5039 0.4895 -0.2406 0.171 Uiso 1 1 calc R . .
H62B H -0.4571 0.4156 -0.2365 0.171 Uiso 1 1 calc R . .
H62C H -0.3975 0.4892 -0.2362 0.171 Uiso 1 1 calc R . .
C63 C -0.5330(2) 0.5146(2) -0.17095(11) 0.0810(13) Uani 1 1 d . . .
H63A H -0.5724 0.5317 -0.1894 0.097 Uiso 1 1 calc R . .
O71 O 0.11001(15) 0.57577(11) 0.73717(6) 0.0675(7) Uani 1 1 d U . .
N71 N 0.22307(19) 0.63370(16) 0.77289(9) 0.0805(10) Uani 1 1 d U . .
C71 C 0.3218(3) 0.6504(3) 0.77874(16) 0.132(2) Uani 1 1 d U . .
H71A H 0.3542 0.6276 0.7566 0.198 Uiso 1 1 calc R . .
H71B H 0.3411 0.6319 0.8032 0.198 Uiso 1 1 calc R . .
H71C H 0.3343 0.7024 0.7802 0.198 Uiso 1 1 calc R . .
C72 C 0.1613(3) 0.6664(3) 0.80474(13) 0.1300(18) Uani 1 1 d U . .
H72A H 0.0990 0.6513 0.7982 0.195 Uiso 1 1 calc R . .
H72B H 0.1688 0.7189 0.8061 0.195 Uiso 1 1 calc R . .
H72C H 0.1769 0.6498 0.8302 0.195 Uiso 1 1 calc R . .
C73 C 0.1901(2) 0.58817(18) 0.74324(9) 0.0639(10) Uani 1 1 d U . .
H73A H 0.2310 0.5644 0.7261 0.077 Uiso 1 1 calc R . .
N81 N -0.2216(3) 1.2408(2) -0.11906(12) 0.1030(13) Uani 0.80 1 d PU . .
O81 O -0.1591(3) 1.1349(3) -0.11547(13) 0.1575(17) Uani 0.80 1 d PU . .
C82 C -0.2867(4) 1.2909(4) -0.10346(18) 0.133(2) Uani 0.80 1 d PU . .
H82A H -0.2878 1.3314 -0.1198 0.199 Uiso 0.80 1 calc PR . .
H82B H -0.2699 1.3087 -0.0765 0.199 Uiso 0.80 1 calc PR . .
H82C H -0.3462 1.2663 -0.1036 0.199 Uiso 0.80 1 calc PR . .
C83 C -0.2138(4) 1.1809(3) -0.09802(18) 0.1197(16) Uani 0.80 1 d PU . .
H83A H -0.2440 1.1738 -0.0741 0.144 Uiso 0.80 1 calc PR . .
C81 C -0.1817(4) 1.2599(4) -0.15492(16) 0.142(2) Uani 0.80 1 d PU . .
H81A H -0.1389 1.2243 -0.1638 0.213 Uiso 0.80 1 calc PR . .
H81B H -0.1504 1.3073 -0.1506 0.213 Uiso 0.80 1 calc PR . .
H81C H -0.2284 1.2613 -0.1750 0.213 Uiso 0.80 1 calc PR . .
N91 N -0.5511(4) 1.0170(3) 0.12435(14) 0.0941(14) Uani 0.60 1 d PDU A .
C93 C -0.4804(5) 1.0739(4) 0.1072(2) 0.1131(18) Uani 0.60 1 d PDU . .
H93A H -0.4268 1.0967 0.1204 0.136 Uiso 0.60 1 d PR A .
C92 C -0.5185(6) 1.0244(4) 0.1640(2) 0.131(3) Uani 0.60 1 d PU . .
H92A H -0.5540 0.9919 0.1797 0.197 Uiso 0.60 1 calc PR A .
H92B H -0.5237 1.0740 0.1750 0.197 Uiso 0.60 1 calc PR . .
H92C H -0.4557 1.0123 0.1644 0.197 Uiso 0.60 1 calc PR . .
C91 C -0.6181(5) 0.9694(4) 0.1142(2) 0.144(3) Uani 0.60 1 d PU . .
H91A H -0.6395 0.9467 0.1374 0.216 Uiso 0.60 1 calc PR A .
H91B H -0.5971 0.9327 0.0947 0.216 Uiso 0.60 1 calc PR . .
H91C H -0.6670 0.9938 0.1028 0.216 Uiso 0.60 1 calc PR . .
O91 O -0.5156(7) 1.0965(4) 0.0815(2) 0.125(3) Uani 0.25 1 d PDU A 1
O91' O -0.4957(7) 1.0735(5) 0.07456(16) 0.136(3) Uani 0.35 1 d PDU A 2
O411 O -0.1607(2) 1.02821(19) 0.29156(10) 0.1164(13) Uani 0.90 1 d PU . .
N411 N -0.3095(3) 0.96684(19) 0.28439(10) 0.1057(14) Uani 0.90 1 d PDU . .
C412 C -0.3645(4) 0.9172(3) 0.30650(15) 0.1205(19) Uani 0.90 1 d PU B .
H41D H -0.3344 0.9105 0.3313 0.181 Uiso 0.90 1 calc PR . .
H41E H -0.3731 0.8708 0.2910 0.181 Uiso 0.90 1 calc PR . .
H41F H -0.4228 0.9371 0.3119 0.181 Uiso 0.90 1 calc PR . .
C413 C -0.2303(4) 0.9943(3) 0.29991(17) 0.1343(18) Uani 0.90 1 d PU B .
H41G H -0.2271 0.9839 0.3266 0.161 Uiso 0.90 1 calc PR . .
C411 C -0.3743(6) 0.9659(5) 0.2499(2) 0.130(3) Uani 0.45 1 d PDU B 1
H41H H -0.3495 0.9971 0.2306 0.195 Uiso 0.45 1 calc PR B 1
H41I H -0.4316 0.9832 0.2593 0.195 Uiso 0.45 1 calc PR B 1
H41J H -0.3834 0.9168 0.2377 0.195 Uiso 0.45 1 calc PR B 1
C41' C -0.3034(7) 0.9953(4) 0.2460(2) 0.113(3) Uani 0.45 1 d PDU B 2
H41K H -0.2448 1.0202 0.2434 0.170 Uiso 0.45 1 calc PR B 2
H41L H -0.3505 1.0290 0.2434 0.170 Uiso 0.45 1 calc PR B 2
H41M H -0.3110 0.9557 0.2253 0.170 Uiso 0.45 1 calc PR B 2
O1W O 0.39056(13) 0.84338(12) 0.75539(5) 0.0618(7) Uani 1 1 d . . .
O2W O 0.05225(16) 0.90430(16) 0.75787(7) 0.0940(10) Uani 1 1 d . . .
O3W O -0.72884(18) 0.57455(17) -0.11660(7) 0.1048(11) Uani 1 1 d . . .
O4W O -0.68321(19) 0.8458(2) -0.16884(7) 0.1230(13) Uani 1 1 d . . .
O5W O -0.72069(19) 0.73849(17) -0.10504(9) 0.1132(12) Uani 1 1 d . . .
O6W O -0.6224(2) 0.8160(2) -0.04629(10) 0.1453(15) Uani 1 1 d . . .
N1 N -0.5913(3) 0.8148(3) 1.21337(14) 0.0402(16) Uani 0.40 1 d P . .
O1 O -0.5965(3) 0.8248(3) 1.17752(14) 0.0611(16) Uani 0.40 1 d P . .
O2 O -0.6386(3) 0.7647(3) 1.22614(15) 0.0629(17) Uani 0.40 1 d P . .
O3 O -0.5422(4) 0.8510(3) 1.23434(15) 0.0607(16) Uani 0.40 1 d PU . .
N2 N 0.0855(2) 0.8260(3) 0.85472(12) 0.0699(14) Uani 0.60 1 d PU . .
O6 O 0.0056(3) 0.8515(2) 0.85383(13) 0.0929(16) Uani 0.60 1 d P . .
O5 O 0.10492(19) 0.78432(15) 0.87675(7) 0.0388(8) Uani 0.60 1 d PU . .
O4 O 0.1382(2) 0.8610(2) 0.82775(8) 0.0590(11) Uani 0.60 1 d P . .

loop_
_atom_site_aniso_label
_atom_site_aniso_U_11
_atom_site_aniso_U_22
_atom_site_aniso_U_33
_atom_site_aniso_U_23
_atom_site_aniso_U_13
_atom_site_aniso_U_12
Ce1 0.03229(6) 0.02643(7) 0.01580(6) -0.00093(5) 0.00197(5) 0.00089(6)
Ce2 0.04112(7) 0.02572(7) 0.01647(6) 0.00075(5) 0.00434(5) 0.00399(6)
O305 0.0498(9) 0.0294(9) 0.0253(8) -0.0011(7) -0.0005(7) 0.0056(8)
C101 0.0340(12) 0.0271(12) 0.0286(12) -0.0015(10) -0.0039(10) 0.0127(10)
C104 0.0305(11) 0.0343(13) 0.0260(11) 0.0046(10) 0.0039(10) 0.0116(11)
O101 0.0339(8) 0.0294(8) 0.0166(7) 0.0025(6) 0.0085(6) -0.0035(7)
C246 0.0479(14) 0.0387(14) 0.0170(11) 0.0034(10) 0.0035(10) -0.0018(12)
O102 0.0352(8) 0.0402(9) 0.0202(7) -0.0027(7) 0.0010(7) -0.0087(8)
O105 0.0395(8) 0.0273(8) 0.0247(7) 0.0095(6) 0.0068(7) 0.0070(7)
N304 0.0414(10) 0.0268(10) 0.0203(9) -0.0002(8) 0.0047(8) -0.0018(9)
C301 0.0386(12) 0.0283(12) 0.0155(10) -0.0066(9) 0.0034(9) 0.0059(11)
O203 0.0587(10) 0.0412(9) 0.0164(7) -0.0017(7) -0.0026(7) 0.0170(9)
C314 0.0414(13) 0.0324(13) 0.0243(11) -0.0014(10) 0.0055(10) 0.0029(11)
C310 0.0393(12) 0.0225(11) 0.0166(10) -0.0023(9) 0.0027(9) -0.0030(10)
N302 0.0366(10) 0.0337(11) 0.0245(9) 0.0062(8) 0.0056(8) 0.0033(9)
O302 0.0383(8) 0.0301(8) 0.0254(8) -0.0024(7) 0.0055(7) 0.0052(7)
O106 0.0421(9) 0.0280(8) 0.0272(8) 0.0013(7) -0.0026(7) 0.0053(7)
O206 0.0474(9) 0.0304(8) 0.0211(7) 0.0035(7) 0.0044(7) 0.0023(8)
O306 0.0350(8) 0.0300(8) 0.0256(8) -0.0008(7) 0.0054(7) 0.0026(7)
O205 0.0543(10) 0.0278(8) 0.0249(8) 0.0012(7) 0.0037(7) 0.0072(8)
O301 0.0306(8) 0.0276(8) 0.0239(7) 0.0001(7) 0.0011(6) 0.0021(7)
O201 0.0319(8) 0.0284(8) 0.0279(8) 0.0007(7) -0.0063(7) 0.0011(7)
O202 0.0403(8) 0.0297(8) 0.0219(7) 0.0039(7) -0.0014(7) -0.0060(7)
N102 0.0468(11) 0.0374(11) 0.0145(9) -0.0061(8) 0.0012(8) -0.0079(10)
N201 0.0343(10) 0.0320(10) 0.0207(9) 0.0000(8) -0.0036(8) 0.0009(9)
C341 0.0428(14) 0.0475(16) 0.0315(13) -0.0120(12) 0.0018(11) 0.0040(13)
C139 0.0280(11) 0.0292(12) 0.0193(10) 0.0021(9) 0.0059(9) 0.0098(10)
C304 0.0436(13) 0.0311(13) 0.0245(11) -0.0016(10) -0.0037(10) 0.0039(11)
C311 0.0318(12) 0.0316(13) 0.0264(11) -0.0019(10) -0.0052(10) 0.0024(11)
N202 0.0442(11) 0.0325(11) 0.0252(10) -0.0001(9) -0.0047(9) 0.0071(10)
C102 0.0388(12) 0.0279(12) 0.0193(11) -0.0034(10) 0.0011(10) 0.0076(11)
C140 0.0259(11) 0.0391(13) 0.0215(11) 0.0022(10) 0.0112(9) 0.0134(10)
C201 0.0347(12) 0.0313(13) 0.0229(11) -0.0044(10) 0.0013(10) -0.0016(11)
C138 0.0373(12) 0.0252(11) 0.0173(10) 0.0024(9) 0.0072(9) 0.0053(10)
N103 0.0441(11) 0.0258(10) 0.0151(8) 0.0024(8) -0.0015(8) 0.0039(9)
N301 0.0371(10) 0.0304(10) 0.0200(9) -0.0007(8) 0.0078(8) -0.0026(9)
C239 0.0420(13) 0.0280(12) 0.0187(10) 0.0013(10) 0.0037(10) -0.0033(11)
N104 0.0388(10) 0.0326(10) 0.0149(8) 0.0043(8) 0.0012(8) 0.0096(9)
C337 0.0452(14) 0.0406(14) 0.0240(12) -0.0010(11) 0.0045(11) -0.0063(12)
C109 0.0271(11) 0.0250(11) 0.0272(11) 0.0020(10) 0.0067(9) 0.0103(10)
N203 0.0693(13) 0.0294(11) 0.0161(9) -0.0026(8) 0.0091(9) 0.0162(10)
C240 0.0415(13) 0.0281(12) 0.0270(12) -0.0012(10) 0.0029(10) 0.0000(11)
N204 0.0537(12) 0.0316(11) 0.0135(9) -0.0030(8) 0.0053(9) 0.0038(10)
C103 0.0358(12) 0.0459(14) 0.0145(10) -0.0003(10) 0.0018(9) 0.0130(11)
C209 0.0327(12) 0.0410(14) 0.0176(11) -0.0040(10) 0.0070(9) 0.0021(11)
C108 0.0592(15) 0.0277(13) 0.0196(11) 0.0000(10) 0.0085(11) -0.0020(12)
C248 0.0378(12) 0.0230(11) 0.0227(11) 0.0029(9) 0.0034(10) -0.0037(10)
N101 0.0397(10) 0.0305(10) 0.0143(8) -0.0041(8) -0.0005(8) -0.0019(9)
C347 0.0408(13) 0.0364(13) 0.0186(11) -0.0039(10) 0.0010(10) 0.0075(11)
C309 0.0425(13) 0.0269(12) 0.0183(11) -0.0054(10) -0.0014(10) 0.0042(11)
C105 0.0373(12) 0.0401(13) 0.0299(12) 0.0140(10) 0.0054(10) 0.0119(11)
C147 0.0506(14) 0.0273(12) 0.0343(12) 0.0082(10) 0.0031(11) 0.0103(12)
C345 0.0425(13) 0.0241(12) 0.0263(11) 0.0000(10) 0.0026(10) 0.0064(11)
C216 0.0364(12) 0.0490(15) 0.0189(11) 0.0000(11) 0.0008(10) 0.0104(12)
C313 0.0340(12) 0.0286(12) 0.0239(11) 0.0006(10) 0.0054(10) -0.0045(11)
C111 0.0333(12) 0.0286(12) 0.0183(10) 0.0004(9) -0.0017(9) 0.0008(10)
C339 0.0421(13) 0.0218(11) 0.0185(10) -0.0027(9) 0.0005(10) 0.0052(11)
C302 0.0332(12) 0.0382(13) 0.0302(12) 0.0058(11) 0.0045(10) -0.0003(11)
C148 0.0384(12) 0.0307(12) 0.0240(11) 0.0012(10) 0.0075(10) 0.0125(11)
C237 0.0492(14) 0.0410(14) 0.0190(11) 0.0016(11) 0.0079(10) 0.0103(12)
C340 0.0394(13) 0.0285(12) 0.0268(11) 0.0050(10) 0.0072(10) 0.0067(11)
C247 0.0488(14) 0.0290(13) 0.0172(11) -0.0048(10) 0.0050(10) 0.0040(12)
N303 0.0371(11) 0.0573(14) 0.0236(10) -0.0060(10) -0.0014(9) 0.0019(11)
C348 0.0400(13) 0.0216(11) 0.0312(12) 0.0048(10) 0.0032(10) 0.0077(11)
C346 0.0529(14) 0.0335(13) 0.0223(11) -0.0004(10) -0.0070(11) 0.0137(12)
C134 0.0391(12) 0.0285(12) 0.0214(11) 0.0015(10) -0.0018(10) 0.0019(11)
C110 0.0268(11) 0.0307(12) 0.0160(10) 0.0024(9) 0.0030(9) 0.0050(10)
C141 0.0329(12) 0.0424(14) 0.0221(11) 0.0030(10) 0.0041(10) -0.0007(11)
C213 0.0310(12) 0.0407(14) 0.0304(12) 0.0059(11) -0.0012(10) 0.0063(11)
C312 0.0351(12) 0.0390(14) 0.0325(13) -0.0030(11) 0.0016(11) 0.0041(12)
C204 0.0368(12) 0.0422(14) 0.0243(12) -0.0090(11) 0.0003(10) -0.0046(12)
C112 0.0377(13) 0.0349(14) 0.0351(13) -0.0055(11) 0.0096(11) 0.0013(12)
C210 0.0308(11) 0.0255(12) 0.0234(11) -0.0019(10) -0.0001(9) 0.0002(10)
C234 0.0474(13) 0.0322(13) 0.0186(11) 0.0002(10) 0.0049(10) 0.0113(12)
C211 0.0355(12) 0.0277(12) 0.0244(11) -0.0009(10) 0.0069(10) 0.0026(11)
C241 0.0579(15) 0.0337(13) 0.0239(12) 0.0036(11) 0.0053(11) 0.0066(13)
C315 0.0406(13) 0.0336(13) 0.0322(12) 0.0095(10) 0.0050(11) 0.0103(11)
C146 0.0466(14) 0.0425(14) 0.0269(12) 0.0086(11) -0.0047(11) 0.0138(12)
C308 0.0347(12) 0.0275(12) 0.0261(11) -0.0008(10) -0.0040(10) -0.0059(11)
C215 0.0493(14) 0.0347(14) 0.0258(12) 0.0002(11) -0.0023(11) 0.0015(12)
C208 0.0265(11) 0.0387(13) 0.0191(10) 0.0020(10) 0.0011(9) -0.0004(11)
C142 0.0362(12) 0.0496(15) 0.0240(12) 0.0015(11) 0.0060(10) -0.0078(12)
C113 0.0506(14) 0.0473(15) 0.0174(11) -0.0037(11) 0.0038(11) -0.0115(13)
C107 0.0354(13) 0.0279(13) 0.0533(15) 0.0024(12) 0.0122(12) 0.0034(11)
C143 0.0308(12) 0.078(2) 0.0208(12) -0.0108(13) -0.0033(10) 0.0088(14)
C244 0.0504(14) 0.0356(14) 0.0269(12) 0.0043(11) 0.0055(11) 0.0081(12)
C214 0.0433(13) 0.0374(13) 0.0257(12) 0.0069(10) -0.0032(10) 0.0000(12)
C238 0.0483(14) 0.0293(13) 0.0239(11) -0.0022(10) 0.0074(11) 0.0117(11)
C217 0.0561(15) 0.0325(13) 0.0368(13) 0.0039(11) -0.0086(12) 0.0117(12)
C305 0.0535(15) 0.0343(14) 0.0247(12) -0.0053(11) -0.0031(11) 0.0043(13)
C243 0.0558(15) 0.0394(14) 0.0286(12) 0.0069(11) -0.0039(12) 0.0080(13)
C106 0.0344(12) 0.0377(13) 0.0452(13) 0.0158(11) 0.0136(11) 0.0059(11)
C334 0.0417(13) 0.0437(15) 0.0218(11) -0.0004(11) -0.0031(10) -0.0058(12)
C212 0.0524(15) 0.0369(14) 0.0268(12) -0.0086(11) 0.0010(11) 0.0068(13)
C344 0.0554(15) 0.0415(14) 0.0206(11) -0.0009(11) 0.0059(11) 0.0110(13)
C332 0.0521(15) 0.0420(15) 0.0190(11) -0.0096(11) -0.0001(11) 0.0027(13)
C245 0.0475(13) 0.0268(12) 0.0176(10) -0.0010(10) 0.0016(10) -0.0023(11)
C137 0.0409(12) 0.0186(11) 0.0232(11) -0.0012(9) 0.0071(10) 0.0139(10)
C203 0.0464(14) 0.0453(15) 0.0233(12) -0.0041(11) -0.0116(11) 0.0094(13)
C242 0.0452(14) 0.0353(14) 0.0369(13) -0.0006(12) 0.0097(12) 0.0129(12)
C338 0.0287(12) 0.0442(14) 0.0339(13) 0.0032(11) -0.0009(10) -0.0033(11)
C144 0.0379(13) 0.0565(16) 0.0228(12) 0.0032(11) 0.0017(10) 0.0191(12)
C218 0.0532(15) 0.0377(14) 0.0252(12) -0.0035(11) -0.0054(11) 0.0137(13)
C343 0.0515(15) 0.0407(15) 0.0336(13) -0.0038(12) 0.0154(12) 0.0147(13)
C333 0.0415(13) 0.0468(15) 0.0233(12) -0.0025(11) 0.0002(10) -0.0085(12)
C235 0.0626(16) 0.0259(12) 0.0295(12) 0.0020(11) 0.0106(12) 0.0108(12)
C318 0.0414(13) 0.0497(15) 0.0256(12) 0.0081(11) 0.0004(11) 0.0114(12)
C145 0.0316(12) 0.0425(14) 0.0257(11) 0.0035(11) 0.0060(10) 0.0146(11)
C202 0.0408(13) 0.0398(14) 0.0292(12) 0.0022(11) -0.0073(11) 0.0070(12)
C306 0.0466(14) 0.0425(15) 0.0348(13) -0.0042(12) -0.0079(12) 0.0126(13)
C233 0.0747(18) 0.0302(13) 0.0214(12) -0.0044(11) 0.0094(12) 0.0110(13)
O204 0.0855(12) 0.0367(9) 0.0154(8) -0.0027(7) 0.0023(8) 0.0257(9)
O303 0.0531(10) 0.0485(10) 0.0206(8) 0.0050(7) 0.0017(7) 0.0171(9)
O304 0.0631(11) 0.0564(11) 0.0229(8) -0.0044(8) -0.0023(8) 0.0172(10)
O103 0.0702(11) 0.0822(13) 0.0156(8) -0.0059(9) 0.0034(8) -0.0411(10)
O104 0.0580(10) 0.0697(12) 0.0268(8) 0.0170(8) -0.0145(8) -0.0299(9)
C115 0.0563(15) 0.0471(15) 0.0222(12) 0.0024(11) 0.0020(11) -0.0201(13)
C232 0.0754(18) 0.0321(13) 0.0215(11) 0.0070(10) 0.0074(12) 0.0124(13)
C317 0.0462(14) 0.0485(15) 0.0289(12) 0.0024(12) 0.0135(11) 0.0119(13)
C231 0.0545(14) 0.0365(13) 0.0141(11) -0.0048(10) 0.0064(10) 0.0162(12)
C303 0.0459(14) 0.0342(13) 0.0321(12) 0.0073(11) 0.0031(11) 0.0026(12)
O01 0.120(2) 0.1011(19) 0.0750(16) 0.0059(15) 0.0070(15) 0.0175(17)
C206 0.0605(17) 0.0490(17) 0.0424(15) -0.0261(14) 0.0015(14) 0.0049(15)
C331 0.0495(14) 0.0465(15) 0.0187(11) -0.0022(11) 0.0022(11) 0.0015(13)
C236 0.0723(17) 0.0291(13) 0.0234(12) -0.0029(11) 0.0035(12) 0.0158(13)
C316 0.0357(12) 0.0443(14) 0.0227(11) 0.0111(10) -0.0006(10) -0.0025(12)
C114 0.0515(14) 0.0357(14) 0.0231(12) -0.0076(11) 0.0003(11) -0.0116(12)
C120 0.0470(14) 0.0515(16) 0.0241(12) -0.0022(12) 0.0003(11) -0.0156(13)
C324 0.0483(14) 0.0483(15) 0.0273(12) 0.0042(12) 0.0043(11) 0.0043(13)
C205 0.0534(15) 0.0517(16) 0.0219(12) -0.0131(12) -0.0014(11) -0.0001(14)
O11 0.0637(13) 0.0991(17) 0.0782(14) 0.0116(14) 0.0038(12) -0.0169(13)
C307 0.0361(13) 0.0426(15) 0.0450(14) 0.0029(12) -0.0036(12) 0.0047(12)
C133 0.0466(14) 0.0537(16) 0.0250(12) 0.0122(11) 0.0025(11) -0.0075(13)
C121 0.0444(14) 0.0569(17) 0.0359(14) -0.0246(13) 0.0108(12) -0.0107(14)
C119 0.0755(18) 0.083(2) 0.0208(13) -0.0038(14) 0.0059(13) -0.0364(17)
C226 0.0596(17) 0.0671(19) 0.0470(16) 0.0107(15) -0.0005(14) 0.0079(16)
C322 0.0534(15) 0.0339(14) 0.0360(13) -0.0019(12) -0.0016(12) 0.0053(13)
C125 0.0588(16) 0.0351(14) 0.0278(12) -0.0004(11) -0.0018(12) -0.0089(13)
C323 0.0485(14) 0.0472(15) 0.0174(11) -0.0036(11) 0.0008(11) 0.0104(13)
C222 0.0584(15) 0.0302(13) 0.0336(13) -0.0088(11) -0.0095(12) 0.0213(12)
C336 0.0568(16) 0.0606(18) 0.0285(13) -0.0016(13) -0.0044(12) 0.0120(15)
C219 0.0653(16) 0.0459(15) 0.0232(12) -0.0020(12) 0.0003(12) 0.0206(14)
C330 0.0629(16) 0.0457(15) 0.0221(12) 0.0004(11) 0.0020(12) 0.0118(14)
C325 0.0486(14) 0.0546(16) 0.0224(12) -0.0005(12) 0.0001(11) 0.0041(14)
C124 0.0504(15) 0.0433(15) 0.0278(13) -0.0067(12) 0.0032(11) -0.0084(13)
C223 0.0613(15) 0.0362(13) 0.0180(11) -0.0034(10) 0.0000(11) 0.0198(12)
C131 0.0579(15) 0.0512(15) 0.0228(11) 0.0129(11) -0.0130(11) -0.0127(13)
N11 0.0445(13) 0.0619(16) 0.0845(17) 0.0113(14) 0.0080(13) 0.0097(13)
C116 0.0615(16) 0.0726(19) 0.0154(11) -0.0066(12) 0.0057(11) -0.0282(15)
C132 0.0424(13) 0.0512(15) 0.0292(12) 0.0106(11) -0.0057(11) -0.0141(13)
C329 0.0527(16) 0.097(2) 0.0398(15) 0.0162(16) -0.0067(13) 0.0037(17)
C221 0.0604(15) 0.0384(14) 0.0155(11) -0.0033(10) 0.0035(11) 0.0169(13)
C135 0.0610(16) 0.0762(19) 0.0324(13) 0.0173(13) -0.0211(12) -0.0306(15)
C224 0.0587(16) 0.0378(14) 0.0265(12) -0.0081(11) 0.0047(12) 0.0139(13)
C320 0.0584(15) 0.0462(15) 0.0198(11) 0.0009(11) 0.0065(11) 0.0151(13)
C220 0.0563(15) 0.0430(14) 0.0179(11) -0.0019(11) 0.0007(11) 0.0254(12)
C207 0.0618(17) 0.0359(15) 0.0465(16) -0.0120(13) 0.0018(14) 0.0106(14)
C122 0.0336(13) 0.0464(16) 0.0679(17) 0.0127(14) -0.0054(13) -0.0066(13)
N01 0.0872(18) 0.0481(15) 0.0754(17) -0.0032(14) -0.0038(15) -0.0045(15)
C227 0.0761(19) 0.0624(19) 0.0275(13) -0.0081(14) -0.0101(13) 0.0178(16)
C342 0.0413(14) 0.0559(18) 0.0448(15) -0.0080(14) 0.0117(12) 0.0050(14)
N21 0.0611(16) 0.109(2) 0.0733(16) 0.0320(16) 0.0048(14) -0.0088(16)
C230 0.0670(17) 0.0388(14) 0.0224(12) -0.0068(11) -0.0032(12) 0.0170(14)
C225 0.0539(15) 0.0454(15) 0.0234(12) -0.0027(11) -0.0033(11) 0.0165(13)
C319 0.0606(16) 0.0595(17) 0.0231(12) 0.0041(12) 0.0070(12) 0.0268(14)
O21 0.0956(18) 0.134(2) 0.0820(17) 0.0014(17) 0.0162(15) -0.0135(18)
C335 0.0479(15) 0.0550(17) 0.0311(13) -0.0100(13) 0.0015(12) 0.0025(14)
C321 0.0575(16) 0.0393(14) 0.0319(13) 0.0046(12) 0.0092(12) 0.0035(13)
C13 0.064(2) 0.088(2) 0.073(2) 0.0169(19) 0.0144(17) 0.0011(19)
C327 0.0673(18) 0.0488(17) 0.0515(16) -0.0045(15) -0.0091(15) -0.0082(16)
C23 0.096(3) 0.096(3) 0.072(2) 0.025(2) 0.007(2) -0.009(2)
C118 0.103(2) 0.088(2) 0.0202(13) -0.0045(13) 0.0117(13) -0.0657(16)
C229 0.0603(17) 0.0553(17) 0.0375(14) -0.0061(14) -0.0023(13) 0.0160(15)
C228 0.0648(18) 0.0612(19) 0.0441(16) -0.0011(15) 0.0117(14) 0.0124(16)
C123 0.0437(13) 0.0505(15) 0.0255(12) 0.0087(11) -0.0060(11) -0.0124(13)
C328 0.0634(18) 0.087(2) 0.0400(15) 0.0191(15) 0.0015(14) -0.0095(17)
C136 0.0781(18) 0.105(2) 0.0371(14) 0.0336(14) -0.0215(13) -0.0524(17)
C03 0.100(2) 0.057(2) 0.068(2) -0.0100(18) 0.0331(19) -0.005(2)
C117 0.0826(19) 0.087(2) 0.0281(14) -0.0116(15) 0.0112(14) -0.0448(17)
C126 0.061(2) 0.085(3) 0.112(3) -0.039(2) 0.024(2) 0.000(2)
C130 0.0613(16) 0.087(2) 0.0382(14) 0.0272(14) -0.0114(13) -0.0321(16)
C128 0.096(2) 0.066(2) 0.0565(19) -0.0226(17) 0.0175(18) -0.001(2)
C129 0.105(3) 0.064(2) 0.0624(19) 0.0108(17) -0.0137(19) 0.017(2)
C326 0.076(2) 0.065(2) 0.0506(17) 0.0134(15) 0.0116(15) -0.0088(17)
C127 0.061(2) 0.073(2) 0.144(3) 0.032(2) -0.023(2) 0.0061(19)
C22 0.119(3) 0.087(3) 0.141(4) 0.015(3) 0.043(3) -0.001(3)
C02 0.099(3) 0.087(3) 0.112(3) 0.002(2) -0.006(2) -0.038(2)
C21 0.062(2) 0.246(5) 0.107(3) 0.072(3) 0.003(2) -0.030(3)
C01 0.111(3) 0.083(3) 0.106(3) -0.005(2) -0.028(2) 0.003(3)
C12 0.067(2) 0.203(5) 0.088(3) 0.043(3) 0.014(2) 0.027(3)
C11 0.0531(18) 0.057(2) 0.139(3) 0.023(2) -0.004(2) -0.0067(17)
N401 0.099(2) 0.096(3) 0.098(2) 0.006(2) 0.007(2) 0.009(2)
O401 0.0755(19) 0.124(3) 0.107(2) -0.012(2) -0.0016(17) 0.0059(19)
C403 0.120(3) 0.067(2) 0.116(3) -0.009(2) -0.069(2) 0.038(2)
C402 0.127(4) 0.158(4) 0.105(3) 0.044(3) -0.010(3) -0.017(4)
C401 0.115(4) 0.103(4) 0.208(5) -0.038(4) 0.014(4) 0.036(3)
N31 0.079(2) 0.065(2) 0.108(3) -0.007(2) 0.002(2) 0.0180(19)
O31 0.134(3) 0.146(3) 0.110(3) -0.009(3) -0.005(2) 0.023(3)
C32 0.096(3) 0.097(4) 0.176(5) -0.030(4) -0.060(3) 0.036(3)
C33 0.098(3) 0.109(4) 0.129(4) -0.010(3) -0.061(3) 0.011(3)
C31 0.259(7) 0.115(4) 0.128(4) 0.026(4) 0.105(4) 0.061(5)
N41 0.0707(18) 0.082(2) 0.125(2) 0.0143(19) 0.0200(18) -0.0009(17)
O41 0.172(2) 0.0479(13) 0.1023(17) -0.0044(13) -0.0445(17) 0.0315(15)
C42 0.112(3) 0.076(3) 0.242(5) 0.062(3) 0.050(3) 0.022(3)
C43 0.084(2) 0.066(2) 0.117(3) -0.002(2) 0.008(2) 0.008(2)
C41 0.097(3) 0.134(4) 0.223(5) -0.092(4) 0.058(3) -0.004(3)
N51 0.0783(17) 0.0664(17) 0.0579(15) -0.0164(14) 0.0200(13) -0.0159(15)
O51 0.0566(11) 0.0654(12) 0.0484(10) 0.0110(10) 0.0027(9) -0.0159(10)
C51 0.141(4) 0.150(4) 0.069(2) -0.052(3) 0.020(3) -0.028(3)
C52 0.072(2) 0.100(3) 0.114(3) -0.008(3) 0.035(2) -0.009(2)
C53 0.0554(16) 0.0530(17) 0.0430(15) 0.0007(14) 0.0008(13) -0.0044(15)
N61 0.0623(15) 0.0797(19) 0.0744(17) 0.0084(15) 0.0191(13) -0.0115(15)
O61 0.135(2) 0.0927(18) 0.0769(16) -0.0107(15) 0.0198(15) -0.0442(16)
C61 0.089(3) 0.150(4) 0.114(3) 0.040(3) -0.021(2) 0.004(3)
C62 0.123(3) 0.141(4) 0.068(2) -0.011(3) 0.028(2) -0.047(3)
C63 0.082(2) 0.080(2) 0.076(2) 0.002(2) 0.0050(19) -0.026(2)
O71 0.0895(15) 0.0451(12) 0.0657(13) -0.0048(11) -0.0063(12) -0.0003(12)
N71 0.0680(16) 0.0735(18) 0.097(2) -0.0011(17) -0.0052(15) -0.0081(15)
C71 0.079(3) 0.130(4) 0.184(4) 0.012(3) -0.016(3) -0.013(3)
C72 0.095(3) 0.154(4) 0.125(3) -0.085(3) -0.007(3) 0.015(3)
C73 0.0729(19) 0.067(2) 0.0492(17) -0.0095(16) -0.0028(15) -0.0005(18)
N81 0.103(2) 0.101(2) 0.104(2) 0.010(2) -0.0466(19) -0.007(2)
O81 0.135(3) 0.144(3) 0.184(3) -0.044(3) -0.070(2) 0.019(3)
C82 0.126(4) 0.135(4) 0.133(4) 0.004(4) -0.034(3) -0.009(4)
C83 0.107(3) 0.115(3) 0.136(3) 0.010(3) -0.046(3) 0.002(3)
C81 0.123(4) 0.189(5) 0.104(4) -0.009(4) 0.008(3) -0.047(4)
N91 0.121(3) 0.088(3) 0.074(2) -0.019(2) 0.034(2) 0.051(2)
C93 0.144(3) 0.109(3) 0.087(3) -0.023(3) 0.026(3) 0.063(3)
C92 0.154(5) 0.111(5) 0.124(5) -0.027(4) 0.024(4) 0.021(5)
C91 0.146(5) 0.147(5) 0.135(5) -0.060(4) -0.015(4) 0.087(4)
O91 0.149(5) 0.120(5) 0.108(5) -0.011(5) 0.014(5) 0.060(5)
O91' 0.194(6) 0.133(5) 0.081(4) -0.028(4) 0.006(5) 0.071(5)
O411 0.124(2) 0.114(2) 0.109(2) -0.009(2) 0.014(2) 0.015(2)
N411 0.139(3) 0.076(2) 0.101(2) -0.024(2) 0.009(2) 0.043(2)
C412 0.127(3) 0.092(3) 0.137(4) -0.034(3) 0.051(3) 0.014(3)
C413 0.140(3) 0.087(3) 0.163(3) -0.053(3) 0.087(3) -0.026(3)
C411 0.138(6) 0.080(5) 0.177(6) 0.016(5) 0.050(6) 0.036(5)
C41' 0.127(5) 0.076(4) 0.140(6) -0.004(5) 0.024(5) 0.061(4)
O1W 0.0598(12) 0.0789(13) 0.0511(11) 0.0172(10) 0.0156(9) 0.0259(11)
O2W 0.0743(14) 0.121(2) 0.0827(15) -0.0056(16) -0.0240(12) -0.0112(15)
O3W 0.0911(17) 0.147(3) 0.0708(15) -0.0078(17) -0.0068(14) -0.0165(18)
O4W 0.0986(19) 0.200(3) 0.0665(16) -0.014(2) 0.0239(15) 0.013(2)
O5W 0.0919(18) 0.127(2) 0.118(2) -0.012(2) -0.0019(17) 0.0213(18)
O6W 0.120(2) 0.166(3) 0.149(3) -0.024(2) -0.016(2) 0.056(2)
N1 0.029(2) 0.058(3) 0.033(3) -0.018(3) -0.005(2) 0.027(2)
O1 0.046(2) 0.083(3) 0.058(3) 0.002(3) 0.013(2) 0.043(2)
O2 0.040(3) 0.086(4) 0.064(3) 0.011(3) -0.002(2) 0.004(3)
O3 0.074(3) 0.038(3) 0.070(3) -0.011(2) 0.009(3) 0.029(2)
N2 0.0246(18) 0.097(3) 0.075(2) -0.063(2) 0.0045(18) -0.004(2)
O6 0.096(3) 0.078(3) 0.104(3) 0.010(2) -0.004(3) -0.005(3)
O5 0.0536(16) 0.0421(15) 0.0230(12) 0.0184(11) -0.0145(12) 0.0017(14)
O4 0.0366(16) 0.109(3) 0.0287(15) -0.0076(18) -0.0005(13) 0.0023(18)

loop_
_atom_type_symbol
_atom_type_description
_atom_type_scat_dispersion_real
_atom_type_scat_dispersion_imag
_atom_type_scat_source
C C 0.0033 0.0016 'International Tables Vol C Tables 4.2.6.8 and 6.1.1.4'
H H 0.0000 0.0000 'International Tables Vol C Tables 4.2.6.8 and 6.1.1.4'
N N 0.0061 0.0033 'International Tables Vol C Tables 4.2.6.8 and 6.1.1.4'
O O 0.0106 0.0060 'International Tables Vol C Tables 4.2.6.8 and 6.1.1.4'
Ce Ce -0.2486 2.6331 'International Tables Vol C Tables 4.2.6.8 and 6.1.1.4'

loop_
_geom_angle_atom_site_label_1
_geom_angle_atom_site_label_2
_geom_angle_atom_site_label_3
_geom_angle
O101 Ce1 O201 82.70(5)
O101 Ce1 O301 84.56(5)
O201 Ce1 O301 88.64(5)
O101 Ce1 O202 88.78(5)
O201 Ce1 O202 128.84(5)
O301 Ce1 O202 140.72(5)
O101 Ce1 O102 129.44(5)
O201 Ce1 O102 146.08(5)
O301 Ce1 O102 84.75(5)
O202 Ce1 O102 70.03(5)
O101 Ce1 O302 146.10(5)
O201 Ce1 O302 87.85(5)
O301 Ce1 O302 127.83(5)
O202 Ce1 O302 72.13(5)
O102 Ce1 O302 70.64(5)
O101 Ce1 N101 67.41(5)
O201 Ce1 N101 146.32(5)
O301 Ce1 N101 73.91(6)
O202 Ce1 N101 67.83(5)
O102 Ce1 N101 62.13(5)
O302 Ce1 N101 125.64(5)
O101 Ce1 N301 145.80(5)
O201 Ce1 N301 78.18(5)
O301 Ce1 N301 67.02(6)
O202 Ce1 N301 125.22(5)
O102 Ce1 N301 68.60(5)
O302 Ce1 N301 61.34(6)
N101 Ce1 N301 118.51(6)
O101 Ce1 N201 78.47(6)
O201 Ce1 N201 67.79(5)
O301 Ce1 N201 152.34(5)
O202 Ce1 N201 61.08(5)
O102 Ce1 N201 122.87(5)
O302 Ce1 N201 67.84(5)
N101 Ce1 N201 117.98(6)
N301 Ce1 N201 118.75(6)
O306 Ce2 O106 84.50(6)
O306 Ce2 O206 82.48(6)
O106 Ce2 O206 83.98(6)
O306 Ce2 O305 129.58(6)
O106 Ce2 O305 143.59(5)
O206 Ce2 O305 88.06(5)
O306 Ce2 O105 89.14(5)
O106 Ce2 O105 128.11(5)
O206 Ce2 O105 145.98(6)
O305 Ce2 O105 72.13(5)
O306 Ce2 O205 147.04(5)
O106 Ce2 O205 89.12(5)
O206 Ce2 O205 129.01(5)
O305 Ce2 O205 68.80(5)
O105 Ce2 O205 69.69(5)
O306 Ce2 N204 144.68(6)
O106 Ce2 N204 72.83(6)
O206 Ce2 N204 68.76(6)
O305 Ce2 N204 71.17(6)
O105 Ce2 N204 126.16(5)
O205 Ce2 N204 60.98(5)
O306 Ce2 N104 76.66(6)
O106 Ce2 N104 66.84(6)
O206 Ce2 N104 145.31(5)
O305 Ce2 N104 126.55(5)
O105 Ce2 N104 61.60(5)
O205 Ce2 N104 71.13(5)
N204 Ce2 N104 116.34(6)
O306 Ce2 N304 68.22(5)
O106 Ce2 N304 147.81(5)
O206 Ce2 N304 76.05(6)
O305 Ce2 N304 61.44(5)
O105 Ce2 N304 70.23(5)
O205 Ce2 N304 123.06(5)
N204 Ce2 N304 120.85(6)
N104 Ce2 N304 119.66(6)
C337 O305 Ce2 122.45(14)
O101 C101 C110 122.18(19)
O101 C101 C102 118.61(19)
C110 C101 C102 119.2(2)
C105 C104 C109 120.4(2)
C105 C104 C103 120.6(2)
C109 C104 C103 119.0(2)
C101 O101 Ce1 138.97(14)
C247 C246 C245 122.4(2)
C108 O102 Ce1 121.95(14)
C137 O105 Ce2 121.05(14)
C338 N304 N303 115.68(19)
C338 N304 Ce2 130.31(15)
N303 N304 Ce2 113.76(13)
O301 C301 C310 122.8(2)
O301 C301 C302 118.3(2)
C310 C301 C302 118.8(2)
C216 O203 C219 115.88(19)
C315 C314 C313 120.8(2)
C301 C310 C311 120.5(2)
C301 C310 C309 119.3(2)
C311 C310 C309 119.4(2)
C308 N302 N301 116.36(18)
C308 O302 Ce1 119.95(14)
C148 O106 Ce2 138.84(15)
C248 O206 Ce2 131.15(14)
C348 O306 Ce2 140.64(13)
C237 O205 Ce2 117.99(14)
C301 O301 Ce1 144.32(14)
C201 O201 Ce1 144.69(14)
C208 O202 Ce1 124.35(13)
C108 N102 N101 116.12(18)
C211 N201 N202 115.43(19)
C211 N201 Ce1 131.01(15)
N202 N201 Ce1 113.02(12)
C342 C341 C340 122.3(2)
C148 C139 C138 120.43(19)
C148 C139 C140 119.8(2)
C138 C139 C140 119.5(2)
C305 C304 C309 119.9(2)
C305 C304 C303 121.8(2)
C309 C304 C303 118.4(2)
N301 C311 C310 124.3(2)
C208 N202 N201 117.23(19)
C103 C102 C101 121.7(2)
C141 C140 C145 116.86(19)
C141 C140 C139 124.0(2)
C145 C140 C139 119.1(2)
O201 C201 C210 122.9(2)
O201 C201 C202 117.1(2)
C210 C201 C202 119.9(2)
N104 C138 C139 123.6(2)
C137 N103 N104 116.10(18)
C311 N301 N302 116.13(19)
C311 N301 Ce1 131.04(15)
N302 N301 Ce1 112.45(13)
C248 C239 C240 119.79(19)
C248 C239 C238 120.7(2)
C240 C239 C238 119.4(2)
C138 N104 N103 115.59(18)
C138 N104 Ce2 131.21(15)
N103 N104 Ce2 113.14(12)
O305 C337 N303 120.0(2)
O305 C337 C334 121.5(2)
N303 C337 C334 118.2(2)
C104 C109 C112 116.7(2)
C104 C109 C110 119.16(19)
C112 C109 C110 124.17(19)
C237 N203 N204 115.52(19)
C241 C240 C245 117.1(2)
C241 C240 C239 123.3(2)
C245 C240 C239 119.6(2)
C238 N204 N203 115.47(19)
C238 N204 Ce2 129.36(14)
N203 N204 Ce2 115.16(13)
C102 C103 C104 121.4(2)
C212 C209 C204 117.7(2)
C212 C209 C210 123.3(2)
C204 C209 C210 119.0(2)
O102 C108 N102 120.95(19)
O102 C108 C113 121.6(2)
N102 C108 C113 117.4(2)
O206 C248 C239 123.20(19)
O206 C248 C247 117.0(2)
C239 C248 C247 119.8(2)
C111 N101 N102 115.41(17)
C111 N101 Ce1 131.62(13)
N102 N101 Ce1 112.79(12)
C346 C347 C348 120.4(2)
C304 C309 C312 117.1(2)
C304 C309 C310 119.6(2)
C312 C309 C310 123.3(2)
C106 C105 C104 120.4(2)
C146 C147 C148 121.4(2)
C344 C345 C346 122.2(2)
C344 C345 C340 119.5(2)
C346 C345 C340 118.2(2)
O203 C216 C217 116.2(2)
O203 C216 C215 124.2(2)
C217 C216 C215 119.6(2)
C318 C313 C314 118.4(2)
C318 C313 C308 123.6(2)
C314 C313 C308 117.3(2)
N101 C111 C110 122.91(19)
C348 C339 C338 121.3(2)
C348 C339 C340 119.79(19)
C338 C339 C340 118.9(2)
C303 C302 C301 122.5(2)
O106 C148 C139 122.2(2)
O106 C148 C147 118.3(2)
C139 C148 C147 119.5(2)
O205 C237 N203 119.25(19)
O205 C237 C234 120.7(2)
N203 C237 C234 120.0(2)
C341 C340 C345 116.2(2)
C341 C340 C339 124.9(2)
C345 C340 C339 118.8(2)
C246 C247 C248 120.1(2)
C337 N303 N304 115.4(2)
O306 C348 C339 122.14(19)
O306 C348 C347 117.3(2)
C339 C348 C347 120.5(2)
C347 C346 C345 122.0(2)
C133 C134 C135 119.0(2)
C133 C134 C137 118.0(2)
C135 C134 C137 123.0(2)
C101 C110 C111 121.3(2)
C101 C110 C109 119.54(18)
C111 C110 C109 119.16(19)
C142 C141 C140 121.4(2)
C214 C213 C218 117.6(2)
C214 C213 C208 117.5(2)
C218 C213 C208 124.5(2)
C307 C312 C309 120.5(2)
C203 C204 C205 121.4(2)
C203 C204 C209 119.3(2)
C205 C204 C209 119.3(2)
C107 C112 C109 121.6(2)
C201 C210 C211 121.01(19)
C201 C210 C209 119.4(2)
C211 C210 C209 119.4(2)
C235 C234 C233 117.8(2)
C235 C234 C237 123.1(2)
C233 C234 C237 118.7(2)
N201 C211 C210 125.9(2)
C242 C241 C240 121.9(2)
C314 C315 C316 121.2(2)
C147 C146 C145 121.7(2)
O302 C308 N302 119.9(2)
O302 C308 C313 119.7(2)
N302 C308 C313 120.2(2)
C214 C215 C216 118.3(2)
O202 C208 N202 118.48(19)
O202 C208 C213 120.45(19)
N202 C208 C213 120.8(2)
C141 C142 C143 120.8(2)
C118 C113 C114 118.4(2)
C118 C113 C108 122.3(2)
C114 C113 C108 119.0(2)
C112 C107 C106 120.6(2)
C144 C143 C142 119.2(2)
C243 C244 C245 121.7(2)
C213 C214 C215 122.7(2)
N204 C238 C239 122.7(2)
C218 C217 C216 120.2(2)
C306 C305 C304 121.3(2)
C244 C243 C242 119.9(2)
C105 C106 C107 120.3(2)
C333 C334 C335 118.7(2)
C333 C334 C337 118.0(2)
C335 C334 C337 122.9(2)
C207 C212 C209 120.9(2)
C343 C344 C345 122.2(2)
C331 C332 C333 120.1(2)
C244 C245 C246 122.2(2)
C244 C245 C240 119.5(2)
C246 C245 C240 118.3(2)
O105 C137 N103 118.96(19)
O105 C137 C134 120.41(19)
N103 C137 C134 120.5(2)
C202 C203 C204 122.1(2)
C241 C242 C243 119.9(2)
N304 C338 C339 125.4(2)
C143 C144 C145 121.3(2)
C217 C218 C213 121.5(2)
C344 C343 C342 119.1(2)
C332 C333 C334 120.7(2)
C236 C235 C234 120.4(2)
C317 C318 C313 120.6(2)
C144 C145 C146 121.3(2)
C144 C145 C140 120.1(2)
C146 C145 C140 118.5(2)
C203 C202 C201 120.1(2)
C305 C306 C307 119.5(2)
C232 C233 C234 121.0(2)
C231 O204 C230 117.58(18)
C316 O303 C319 117.24(19)
C331 O304 C330 117.6(2)
C116 O103 C119 116.2(2)
C131 O104 C130 116.12(19)
C116 C115 C114 120.0(2)
C233 C232 C231 120.7(2)
C316 C317 C318 121.3(2)
O204 C231 C236 125.6(2)
O204 C231 C232 115.2(2)
C236 C231 C232 119.2(2)
C302 C303 C304 121.3(2)
C207 C206 C205 119.5(2)
C332 C331 O304 126.0(2)
C332 C331 C336 120.5(2)
O304 C331 C336 113.5(2)
C231 C236 C235 121.0(2)
O303 C316 C317 126.2(2)
O303 C316 C315 116.1(2)
C317 C316 C315 117.7(2)
C115 C114 C113 121.3(2)
C125 C120 C121 121.7(2)
C125 C120 C119 119.3(2)
C121 C120 C119 119.0(2)
C325 C324 C323 119.3(2)
C325 C324 C328 119.1(2)
C323 C324 C328 121.5(2)
C206 C205 C204 120.9(2)
C312 C307 C306 121.6(2)
C134 C133 C132 121.7(2)
C120 C121 C122 119.3(2)
C120 C121 C126 121.8(3)
C122 C121 C126 118.9(3)
O103 C119 C120 106.5(2)
C321 C322 C323 118.4(2)
C321 C322 C327 120.7(2)
C323 C322 C327 120.9(2)
C120 C125 C124 119.3(2)
C120 C125 C129 121.9(2)
C124 C125 C129 118.8(2)
C324 C323 C322 121.6(2)
C324 C323 C330 119.4(2)
C322 C323 C330 118.9(2)
C223 C222 C221 120.7(2)
C223 C222 C227 119.2(2)
C221 C222 C227 120.0(2)
C335 C336 C331 119.6(3)
O203 C219 C220 109.6(2)
O304 C330 C323 107.6(2)
C320 C325 C324 119.5(2)
C320 C325 C329 120.9(2)
C324 C325 C329 119.6(2)
C123 C124 C125 120.1(2)
C123 C124 C128 121.6(2)
C125 C124 C128 118.3(2)
C222 C223 C224 120.6(2)
C222 C223 C230 119.3(2)
C224 C223 C230 120.1(2)
O104 C131 C132 114.7(2)
O104 C131 C136 124.6(2)
C132 C131 C136 120.7(2)
C13 N11 C12 121.2(3)
C13 N11 C11 121.2(3)
C12 N11 C11 117.5(3)
C115 C116 O103 116.9(2)
C115 C116 C117 119.9(2)
O103 C116 C117 123.0(2)
C131 C132 C133 118.5(2)
C220 C221 C222 118.0(2)
C220 C221 C226 122.2(2)
C222 C221 C226 119.8(2)
C134 C135 C136 120.2(2)
C225 C224 C223 119.4(2)
C225 C224 C228 118.3(2)
C223 C224 C228 122.3(2)
C325 C320 C321 120.9(2)
C325 C320 C319 119.9(2)
C321 C320 C319 119.2(2)
C221 C220 C225 121.4(2)
C221 C220 C219 119.5(2)
C225 C220 C219 119.1(2)
C206 C207 C212 121.6(3)
C123 C122 C121 118.0(2)
C123 C122 C127 122.9(3)
C121 C122 C127 119.1(3)
C03 N01 C02 121.6(3)
C03 N01 C01 122.2(3)
C02 N01 C01 116.1(3)
C343 C342 C341 120.5(2)
C23 N21 C22 123.4(3)
C23 N21 C21 118.5(3)
C22 N21 C21 118.1(3)
O204 C230 C223 105.7(2)
C224 C225 C220 119.7(2)
C224 C225 C229 119.8(2)
C220 C225 C229 120.5(2)
O303 C319 C320 107.1(2)
C336 C335 C334 120.3(2)
C322 C321 C320 120.2(2)
C322 C321 C326 119.1(2)
C320 C321 C326 120.6(2)
O11 C13 N11 126.0(3)
O21 C23 N21 125.7(4)
C113 C118 C117 122.2(3)
C124 C123 C122 121.0(2)
C124 C123 C130 118.8(2)
C122 C123 C130 120.0(2)
C131 C136 C135 119.8(3)
O01 C03 N01 125.9(3)
C118 C117 C116 117.5(3)
O104 C130 C123 109.2(2)
C401 N401 C402 112.8(4)
C401 N401 C403 122.6(4)
C402 N401 C403 124.5(4)
O401 C403 N401 107.9(4)
C33 N31 C31 118.4(4)
C33 N31 C32 113.6(4)
C31 N31 C32 127.8(4)
O31 C33 N31 124.7(5)
C43 N41 C42 122.7(3)
C43 N41 C41 119.4(4)
C42 N41 C41 117.9(4)
O41 C43 N41 123.2(4)
C53 N51 C51 120.8(3)
C53 N51 C52 120.5(3)
C51 N51 C52 118.7(3)
O51 C53 N51 125.5(3)
C63 N61 C61 123.9(3)
C63 N61 C62 116.5(3)
C61 N61 C62 119.6(3)
O61 C63 N61 124.0(4)
C73 N71 C71 122.2(3)
C73 N71 C72 121.1(3)
C71 N71 C72 116.6(3)
O71 C73 N71 123.2(3)
C83 N81 C81 131.5(5)
C83 N81 C82 114.8(5)
C81 N81 C82 113.6(5)
O81 C83 N81 111.7(5)
C91 N91 C92 119.7(6)
C91 N91 C93 143.1(6)
C92 N91 C93 97.2(5)
O91' C93 O91 29.1(7)
O91' C93 N91 106.6(7)
O91 C93 N91 106.3(8)
C413 N411 C41' 99.2(5)
C413 N411 C412 119.0(4)
C41' N411 C412 141.4(5)
C413 N411 C411 145.5(5)
C41' N411 C411 46.6(5)
C412 N411 C411 95.5(5)
O411 C413 N411 142.1(5)
O3 N1 O2 120.6(5)
O3 N1 O1 120.6(6)
O2 N1 O1 118.8(5)
O5 N2 O6 122.6(4)
O5 N2 O4 130.0(4)
O6 N2 O4 107.3(4)

loop_
_geom_bond_atom_site_label_1
_geom_bond_atom_site_label_2
_geom_bond_distance
Ce1 O101 2.1853(14)
Ce1 O201 2.1987(14)
Ce1 O301 2.2022(15)
Ce1 O202 2.4167(15)
Ce1 O102 2.4314(14)
Ce1 O302 2.4338(15)
Ce1 N101 2.5964(18)
Ce1 N301 2.6245(19)
Ce1 N201 2.6277(19)
Ce2 O306 2.1913(14)
Ce2 O106 2.2063(15)
Ce2 O206 2.2114(15)
Ce2 O305 2.4228(15)
Ce2 O105 2.4314(15)
Ce2 O205 2.4940(15)
Ce2 N204 2.557(2)
Ce2 N104 2.5884(19)
Ce2 N304 2.6027(19)
O305 C337 1.238(3)
C101 O101 1.313(3)
C101 C110 1.399(3)
C101 C102 1.425(3)
C104 C105 1.412(3)
C104 C109 1.413(3)
C104 C103 1.426(3)
C246 C247 1.353(3)
C246 C245 1.419(3)
O102 C108 1.255(3)
O105 C137 1.255(3)
N304 C338 1.296(3)
N304 N303 1.387(2)
C301 O301 1.309(3)
C301 C310 1.407(3)
C301 C302 1.413(3)
O203 C216 1.365(3)
O203 C219 1.454(3)
C314 C315 1.367(3)
C314 C313 1.402(3)
C310 C311 1.442(3)
C310 C309 1.449(3)
N302 C308 1.324(3)
N302 N301 1.391(2)
O302 C308 1.258(3)
O106 C148 1.310(3)
O206 C248 1.332(3)
O306 C348 1.329(3)
O205 C237 1.268(3)
O201 C201 1.313(3)
O202 C208 1.254(3)
N102 C108 1.329(3)
N102 N101 1.401(2)
N201 C211 1.283(3)
N201 N202 1.395(3)
C341 C342 1.388(4)
C341 C340 1.396(3)
C139 C148 1.404(3)
C139 C138 1.442(3)
C139 C140 1.446(3)
C304 C305 1.399(3)
C304 C309 1.422(3)
C304 C303 1.424(3)
C311 N301 1.300(3)
N202 C208 1.326(3)
C102 C103 1.342(3)
C140 C141 1.412(3)
C140 C145 1.437(3)
C201 C210 1.395(3)
C201 C202 1.430(3)
C138 N104 1.293(3)
N103 C137 1.336(3)
N103 N104 1.405(2)
C239 C248 1.400(3)
C239 C240 1.431(3)
C239 C238 1.459(3)
C337 N303 1.348(3)
C337 C334 1.481(3)
C109 C112 1.430(3)
C109 C110 1.455(3)
N203 C237 1.326(3)
N203 N204 1.398(2)
C240 C241 1.417(3)
C240 C245 1.425(3)
N204 C238 1.292(3)
C209 C212 1.406(4)
C209 C204 1.417(3)
C209 C210 1.455(3)
C108 C113 1.479(3)
C248 C247 1.431(3)
N101 C111 1.289(3)
C347 C346 1.356(3)
C347 C348 1.412(3)
C309 C312 1.425(3)
C105 C106 1.362(3)
C147 C146 1.355(3)
C147 C148 1.419(3)
C345 C344 1.408(3)
C345 C346 1.431(3)
C345 C340 1.435(3)
C216 C217 1.391(3)
C216 C215 1.396(4)
C313 C318 1.391(3)
C313 C308 1.480(3)
C111 C110 1.441(3)
C339 C348 1.397(3)
C339 C338 1.436(3)
C339 C340 1.443(3)
C302 C303 1.341(3)
C237 C234 1.467(3)
C134 C133 1.370(3)
C134 C135 1.386(4)
C134 C137 1.472(3)
C141 C142 1.373(3)
C213 C214 1.375(3)
C213 C218 1.389(4)
C213 C208 1.468(3)
C312 C307 1.358(4)
C204 C203 1.403(4)
C204 C205 1.414(3)
C112 C107 1.359(3)
C210 C211 1.440(3)
C234 C235 1.396(3)
C234 C233 1.398(3)
C241 C242 1.360(4)
C315 C316 1.411(3)
C146 C145 1.420(3)
C215 C214 1.382(3)
C142 C143 1.399(4)
C113 C118 1.368(4)
C113 C114 1.378(3)
C107 C106 1.390(3)
C143 C144 1.376(4)
C244 C243 1.356(4)
C244 C245 1.393(3)
C217 C218 1.364(3)
C305 C306 1.353(4)
C243 C242 1.406(3)
C334 C333 1.388(3)
C334 C335 1.404(4)
C212 C207 1.378(3)
C344 C343 1.350(4)
C332 C331 1.366(4)
C332 C333 1.387(3)
C203 C202 1.364(3)
C144 C145 1.391(3)
C343 C342 1.384(3)
C235 C236 1.384(3)
C318 C317 1.386(3)
C306 C307 1.391(4)
C233 C232 1.362(3)
O204 C231 1.359(3)
O204 C230 1.450(3)
O303 C316 1.337(3)
O303 C319 1.467(3)
O304 C331 1.369(3)
O304 C330 1.440(3)
O103 C116 1.363(3)
O103 C119 1.457(3)
O104 C131 1.373(3)
O104 C130 1.453(3)
C115 C116 1.362(4)
C115 C114 1.368(3)
C232 C231 1.389(3)
C317 C316 1.387(4)
C231 C236 1.361(3)
O01 C03 1.260(4)
C206 C207 1.363(4)
C206 C205 1.376(4)
C331 C336 1.395(4)
C120 C125 1.376(4)
C120 C121 1.378(4)
C120 C119 1.523(3)
C324 C325 1.400(3)
C324 C323 1.400(3)
C324 C328 1.517(4)
O11 C13 1.253(4)
C133 C132 1.396(3)
C121 C122 1.430(4)
C121 C126 1.504(4)
C226 C221 1.502(4)
C322 C321 1.394(3)
C322 C323 1.412(4)
C322 C327 1.509(4)
C125 C124 1.396(3)
C125 C129 1.525(4)
C323 C330 1.505(3)
C222 C223 1.397(4)
C222 C221 1.412(3)
C222 C227 1.520(4)
C336 C335 1.383(3)
C219 C220 1.503(3)
C325 C320 1.398(4)
C325 C329 1.520(4)
C124 C123 1.382(4)
C124 C128 1.539(4)
C223 C224 1.417(4)
C223 C230 1.504(3)
C131 C132 1.379(4)
C131 C136 1.383(4)
N11 C13 1.311(4)
N11 C12 1.437(5)
N11 C11 1.440(4)
C116 C117 1.426(4)
C221 C220 1.408(3)
C135 C136 1.389(4)
C224 C225 1.388(3)
C224 C228 1.521(4)
C320 C321 1.405(4)
C320 C319 1.504(3)
C220 C225 1.418(4)
C122 C123 1.399(4)
C122 C127 1.509(4)
N01 C03 1.354(4)
N01 C02 1.415(5)
N01 C01 1.428(5)
N21 C23 1.338(5)
N21 C22 1.426(5)
N21 C21 1.455(5)
C225 C229 1.506(4)
O21 C23 1.244(4)
C321 C326 1.515(4)
C118 C117 1.376(4)
C123 C130 1.497(3)
N401 C401 1.382(7)
N401 C402 1.494(7)
N401 C403 1.608(6)
O401 C403 1.121(6)
N31 C33 1.382(6)
N31 C31 1.392(7)
N31 C32 1.425(6)
O31 C33 1.249(6)
N41 C43 1.354(5)
N41 C42 1.472(5)
N41 C41 1.477(6)
O41 C43 1.212(4)
N51 C53 1.295(4)
N51 C51 1.473(5)
N51 C52 1.480(4)
O51 C53 1.247(3)
N61 C63 1.326(5)
N61 C61 1.438(5)
N61 C62 1.455(4)
O61 C63 1.235(4)
O71 C73 1.198(4)
N71 C73 1.315(4)
N71 C71 1.472(5)
N71 C72 1.508(5)
N81 C83 1.364(7)
N81 C81 1.399(7)
N81 C82 1.431(7)
O81 C83 1.300(7)
N91 C91 1.303(9)
N91 C92 1.401(9)
N91 C93 1.575(9)
C93 O91' 1.113(9)
C93 O91 1.119(10)
O411 C413 1.212(6)
N411 C413 1.327(6)
N411 C41' 1.429(8)
N411 C412 1.437(6)
N411 C411 1.490(8)
N1 O3 1.148(7)
N1 O2 1.227(7)
N1 O1 1.232(7)
N2 O5 1.152(5)
N2 O6 1.286(6)
N2 O4 1.368(5)
